data_1571032
loop_
_publ_author_name
'Almquist, C. Christopher'
'Rajeshkumar, Thayalan'
'Jayaweera, H. D. A. Chathumal'
'Removski, Nicole'
'Zhou, Wen'
'Gelfand, Benjamin S.'
'Maron, Laurent'
'Piers, Warren E.'

_publ_section_title
;
 Oxidation-induced ambiphilicity triggers N-N bond formation and
 dinitrogen release in octahedral terminal molybdenum(v) nitrido
 complexes.
;
_journal_issue 14
_journal_name_full 'Chemical science'
_journal_page_first 5152
_journal_page_last 5162
_journal_paper_doi 10.1039/d4sc00090k
_journal_volume 15
_journal_year 2024
_chemical_formula_moiety 'Al C16 F36 O4, C65.5 H64.5 B4 Mo2 N20, 3(C7 H8), 0.5(C6 H6), 0.5(C7 H5)'
_chemical_formula_sum 'C109 H94 Al B4 F36 Mo2 N20 O4'
_chemical_formula_weight 2694.14
_space_group_crystal_system triclinic
_space_group_IT_number 2
_space_group_name_Hall '-P 1'
_space_group_name_H-M_alt 'P -1'
_atom_sites_solution_hydrogens geom
_atom_sites_solution_primary iterative
_audit_creation_date 2023-10-10
_audit_creation_method
;
Olex2 1.5
(compiled 2023.08.24 svn.re1ec1418 for OlexSys, GUI svn.r6817)
;
_audit_update_record
;
2023-10-26 deposited with the CCDC.	2024-02-16 downloaded from the CCDC.
;
_cell_angle_alpha 109.516(4)
_cell_angle_beta 91.769(4)
_cell_angle_gamma 114.335(4)
_cell_formula_units_Z 2
_cell_length_a 16.5897(11)
_cell_length_b 18.7404(12)
_cell_length_c 24.0681(16)
_cell_measurement_reflns_used 9879
_cell_measurement_temperature 173(2)
_cell_measurement_theta_max 72.27
_cell_measurement_theta_min 2.80
_cell_volume 6301.2(8)
_computing_molecular_graphics 'Olex2 1.5 (Dolomanov et al., 2009)'
_computing_publication_material 'Olex2 1.5 (Dolomanov et al., 2009)'
_computing_structure_refinement 'SHELXL 2018/3 (Sheldrick, 2015)'
_computing_structure_solution 'olex2.solve 1.5 (Bourhis et al., 2015)'
_diffrn_ambient_temperature 173.15
_diffrn_measured_fraction_theta_full 0.964
_diffrn_measured_fraction_theta_max 0.964
_diffrn_measurement_device_type 'Bruker APEX-II CCD'
_diffrn_measurement_method '\f and \w scans'
_diffrn_radiation_type CuK\a
_diffrn_radiation_wavelength 1.54178
_diffrn_reflns_av_R_equivalents 0.0929
_diffrn_reflns_av_unetI/netI 0.0694
_diffrn_reflns_Laue_measured_fraction_full 0.964
_diffrn_reflns_Laue_measured_fraction_max 0.964
_diffrn_reflns_limit_h_max 19
_diffrn_reflns_limit_h_min -19
_diffrn_reflns_limit_k_max 22
_diffrn_reflns_limit_k_min -22
_diffrn_reflns_limit_l_max 27
_diffrn_reflns_limit_l_min -28
_diffrn_reflns_number 83381
_diffrn_reflns_point_group_measured_fraction_full 0.964
_diffrn_reflns_point_group_measured_fraction_max 0.964
_diffrn_reflns_theta_full 66.591
_diffrn_reflns_theta_max 66.591
_diffrn_reflns_theta_min 2.981
_diffrn_standards_number 0
_exptl_absorpt_coefficient_mu 2.668
_exptl_absorpt_correction_T_max 0.7536
_exptl_absorpt_correction_T_min 0.6572
_exptl_absorpt_correction_type multi-scan
_exptl_absorpt_process_details
;
SADABS-2016/2 (Bruker,2016/2) was used for absorption correction.
wR2(int) was 0.0879 before and 0.0694 after correction.
The Ratio of minimum to maximum transmission is 0.8721.
The \l/2 correction factor is Not present.
;
_exptl_crystal_colour Orange
_exptl_crystal_density_diffrn 1.420
_exptl_crystal_description Block
_exptl_crystal_F_000 2722
_exptl_crystal_size_max 0.178
_exptl_crystal_size_mid 0.087
_exptl_crystal_size_min 0.037
_refine_diff_density_max 0.900
_refine_diff_density_min -0.827
_refine_diff_density_rms 0.105
_refine_ls_extinction_method none
_refine_ls_goodness_of_fit_ref 1.022
_refine_ls_hydrogen_treatment constr
_refine_ls_matrix_type full
_refine_ls_number_parameters 1805
_refine_ls_number_reflns 21465
_refine_ls_number_restraints 906
_refine_ls_restrained_S_all 1.086
_refine_ls_R_factor_all 0.1056
_refine_ls_R_factor_gt 0.0761
_refine_ls_shift/su_max 0.001
_refine_ls_shift/su_mean 0.000
_refine_ls_structure_factor_coef Fsqd
_refine_ls_weighting_details 'w=1/[\s^2^(Fo^2^)+(0.1440P)^2^+6.3563P] where P=(Fo^2^+2Fc^2^)/3'
_refine_ls_weighting_scheme calc
_refine_ls_wR_factor_gt 0.2083
_refine_ls_wR_factor_ref 0.2359
_reflns_Friedel_coverage 0.000
_reflns_number_gt 15046
_reflns_number_total 21465
_reflns_threshold_expression 'I > 2\s(I)'
_cod_data_source_file d4sc00090k2.cif
_cod_data_source_block cu_20230608cj697orange_0m_a
_cod_depositor_comments 'Adding full bibliography for 1571025--1571037.cif.'
_cod_database_code 1571032
_shelx_shelxl_version_number 2018/3
_shelx_space_group_comment
;
The symmetry employed for this shelxl refinement is uniquely defined
by the following loop, which should always be used as a source of
symmetry information in preference to the above space-group names.
They are only intended as comments.
;
_shelx_estimated_absorpt_t_max 0.908
_shelx_estimated_absorpt_t_min 0.648
_olex2_refinement_description
;
1. Fixed Uiso
 At 1.2 times of:
  All C(H) groups
 At 1.5 times of:
  All C(H,H,H) groups
2. Restrained distances
 C103-C101 = C103-C102 = C99-F38 = C100-C150 = C93-F40 = C98-F36
 1.4 with sigma of 0.02
 C26D-C31D = C30D-C29D
 1.4 with sigma of 0.02
 C151-C152 = C152-C153 = C153-C154 = C154-C67 = C67-C68
 1.4 with sigma of 0.01
 C70-C71 = C71-C72 = C72-C73 = C73-C74 = C74-C75
 1.4 with sigma of 0.01
3. Rigid bond restraints
 C70, C71, C72, C73, C74, C75
 with sigma for 1-2 distances of 0.01 and sigma for 1-3 distances of 0.01
4. Uiso/Uaniso restraints and constraints
F1 \\sim F2 \\sim F3 \\sim F4 \\sim F5 \\sim F6 \\sim F7 \\sim F8 \\sim F9
\\sim F23 \\sim F24 \\sim F10 \\sim F11 \\sim F12 \\sim F13 \\sim F14 \\sim F15
\\sim F16 \\sim F17 \\sim F18 \\sim F19 \\sim F20 \\sim F33 \\sim F37 \\sim F21
\\sim F35 \\sim F38 \\sim F22 \\sim F25 \\sim F26 \\sim F27 \\sim F28 \\sim F29
\\sim F30 \\sim F31 \\sim F32 \\sim F34 \\sim F39 \\sim F36 \\sim F40 \\sim F42
\\sim F41 \\sim F44 \\sim F45: within 2A with sigma of 0.04 and sigma for
terminal atoms of 0.08 within 2A
C101 \\sim C102 \\sim C103 \\sim C147 \\sim C148 \\sim C149: within 2A with
sigma of 0.04 and sigma for terminal atoms of 0.08 within 2A
C150 \\sim C100 \\sim C104 \\sim C105 \\sim C106 \\sim C107 \\sim C108: within
2A with sigma of 0.04 and sigma for terminal atoms of 0.08 within 2A
Mo1 \\sim Mo2 \\sim Mo2D \\sim Mo1D: within 2A with sigma of 0.04 and sigma for
terminal atoms of 0.08 within 2A
C26 \\sim C27 \\sim C28 \\sim C29 \\sim C30 \\sim C31 \\sim C32 \\sim C33 \\sim
C26D \\sim C31D \\sim C30D \\sim C29D \\sim C33D \\sim C28D \\sim C32D \\sim
C27D: within 2A with sigma of 0.04 and sigma for terminal atoms of 0.08 within
2A
C92 \\sim C93 \\sim C99 \\sim C98: within 2A with sigma of 0.04 and sigma for
terminal atoms of 0.08 within 2A
Uanis(F1) \\sim Ueq, Uanis(F2) \\sim Ueq, Uanis(F3) \\sim Ueq, Uanis(F4) \\sim
Ueq, Uanis(F5) \\sim Ueq, Uanis(F6) \\sim Ueq, Uanis(F7) \\sim Ueq, Uanis(F8)
\\sim Ueq, Uanis(F9) \\sim Ueq, Uanis(F23) \\sim Ueq, Uanis(F24) \\sim Ueq,
Uanis(F10) \\sim Ueq, Uanis(F11) \\sim Ueq, Uanis(F12) \\sim Ueq, Uanis(F13)
\\sim Ueq, Uanis(F14) \\sim Ueq, Uanis(F15) \\sim Ueq, Uanis(F16) \\sim Ueq,
Uanis(F17) \\sim Ueq, Uanis(F18) \\sim Ueq, Uanis(F19) \\sim Ueq, Uanis(F20)
\\sim Ueq, Uanis(F33) \\sim Ueq, Uanis(F37) \\sim Ueq, Uanis(F21) \\sim Ueq,
Uanis(F35) \\sim Ueq, Uanis(F38) \\sim Ueq, Uanis(F22) \\sim Ueq, Uanis(F25)
\\sim Ueq, Uanis(F26) \\sim Ueq, Uanis(F27) \\sim Ueq, Uanis(F28) \\sim Ueq,
Uanis(F29) \\sim Ueq, Uanis(F30) \\sim Ueq, Uanis(F31) \\sim Ueq, Uanis(F32)
\\sim Ueq, Uanis(F34) \\sim Ueq, Uanis(F39) \\sim Ueq, Uanis(F36) \\sim Ueq,
Uanis(F40) \\sim Ueq, Uanis(F42) \\sim Ueq, Uanis(F41) \\sim Ueq, Uanis(F44)
\\sim Ueq, Uanis(F45) \\sim Ueq: with sigma of 0.01 and sigma for terminal
atoms of 0.02
Uanis(C57) \\sim Ueq, Uanis(C99) \\sim Ueq, Uanis(C98) \\sim Ueq: with sigma of
0.01 and sigma for terminal atoms of 0.02
Uanis(C150) \\sim Ueq, Uanis(C100) \\sim Ueq, Uanis(C104) \\sim Ueq,
Uanis(C105) \\sim Ueq, Uanis(C106) \\sim Ueq, Uanis(C107) \\sim Ueq,
Uanis(C108) \\sim Ueq, Uanis(C101) \\sim Ueq, Uanis(C102) \\sim Ueq,
Uanis(C103) \\sim Ueq, Uanis(C147) \\sim Ueq, Uanis(C148) \\sim Ueq,
Uanis(C149) \\sim Ueq: with sigma of 0.001 and sigma for terminal atoms of 0.002
Uanis(F33) \\sim Ueq, Uanis(F37) \\sim Ueq, Uanis(F23) \\sim Ueq, Uanis(F44)
\\sim Ueq, Uanis(F40) \\sim Ueq, Uanis(C93) \\sim Ueq, Uanis(F45) \\sim Ueq,
Uanis(F41) \\sim Ueq, Uanis(F9) \\sim Ueq: with sigma of 0.001 and sigma for
terminal atoms of 0.002
Uanis(C70) \\sim Ueq, Uanis(C71) \\sim Ueq, Uanis(C72) \\sim Ueq, Uanis(C73)
\\sim Ueq, Uanis(C74) \\sim Ueq, Uanis(C75) \\sim Ueq, Uanis(C76) \\sim Ueq:
with sigma of 0.01 and sigma for terminal atoms of 0.02
5. Others
 Sof(C28D)=Sof(C27D)=Sof(H27D)=Sof(C26D)=Sof(C31D)=Sof(H31D)=Sof(C30D)=
 Sof(C33D)=Sof(H33D)=Sof(H33E)=Sof(H33F)=Sof(C32D)=Sof(H32D)=Sof(H32E)=
 Sof(H32F)=Sof(C29D)=Sof(H29D)=1-FVAR(1)
 Sof(C26)=Sof(C31)=Sof(H31)=Sof(C30)=Sof(C29)=Sof(H29)=Sof(C28)=Sof(C27)=
 Sof(H27)=Sof(C33)=Sof(H33A)=Sof(H33B)=Sof(H33C)=Sof(C32)=Sof(H32A)=Sof(H32B)=
 Sof(H32C)=FVAR(1)
 Sof(F34)=Sof(F39)=Sof(F36)=1-FVAR(2)
 Sof(F33)=Sof(F37)=Sof(F21)=FVAR(2)
 Sof(F40)=Sof(F42)=Sof(F41)=1-FVAR(3)
 Sof(F23)=Sof(F24)=Sof(F10)=FVAR(3)
 Sof(F44)=Sof(F45)=1-FVAR(4)
 Sof(F38)=Sof(F22)=FVAR(4)
 Sof(Mo2D)=1-FVAR(5)
 Sof(Mo2)=FVAR(5)
 Sof(Mo1D)=1-FVAR(6)
 Sof(Mo1)=FVAR(6)
 Fixed Sof: C24(0.5) H24A(0.5) H24B(0.5) H24C(0.5) C101(0.5) H101(0.5)
 C102(0.5) H102(0.5) C103(0.5) H103(0.5) C147(0.5) H147(0.5) C148(0.5)
 H148(0.5) C149(0.5) H149(0.5) C100(0.5) C104(0.5) H104(0.5) C105(0.5)
 H105(0.5) C106(0.5) H106(0.5) C107(0.5) H107(0.5) C108(0.5) H108(0.5) C150(0.5)
6.a Aromatic/amide H refined with riding coordinates:
 C15(H15), C16(H16), C17(H17), C31(H31), C29(H29), C27(H27), C14(H14),
 C13(H13), C12(H12), C2(H2), C3(H3), C4(H4), C9(H9), C10(H10), C11(H11), C7(H7),
  C6(H6), C37(H37), C36(H36), C35(H35), C19(H19), C21(H21), C23(H23), C44(H44),
 C43(H43), C42(H42), C45(H45), C46(H46), C47(H47), C39(H39), C40(H40), C41(H41),
  C50(H50), C49(H49), C48(H48), C60(H60), C62(H62), C64(H64), C56(H56),
 C54(H54), C52(H52), C152(H152), C153(H153), C154(H154), C67(H67), C68(H68),
 C71(H71), C72(H72), C73(H73), C74(H74), C75(H75), C78(H78), C79(H79), C80(H80),
  C81(H81), C82(H82), C101(H101), C102(H102), C103(H103), C147(H147),
 C148(H148), C149(H149), C104(H104), C105(H105), C106(H106), C107(H107),
 C108(H108), C8(H8), C27D(H27D), C31D(H31D), C29D(H29D)
6.b Fitted hexagon refined as free rotating group:
 C101(C102,C103,C147,C148,C149), C100(C104,C105,C106,C107,C108)
6.c Idealised Me refined as rotating group:
 C33(H33A,H33B,H33C), C32(H32A,H32B,H32C), C24(H24A,H24B,H24C), C25(H25A,H25B,
 H25C), C65(H65A,H65B,H65C), C66(H66A,H66B,H66C), C58(H58A,H58B,H58C), C57(H57A,
 H57B,H57C), C69(H69A,H69B,H69C), C76(H76A,H76B,H76C), C83(H83A,H83B,H83C),
 C33D(H33D,H33E,H33F), C32D(H32D,H32E,H32F)
;
_olex2_submission_special_instructions 'No special instructions were received'

loop_
_space_group_symop_operation_xyz
'x, y, z'
'-x, -y, -z'

loop_
_atom_site_label
_atom_site_type_symbol
_atom_site_fract_x
_atom_site_fract_y
_atom_site_fract_z
_atom_site_U_iso_or_equiv
_atom_site_adp_type
_atom_site_occupancy
_atom_site_site_symmetry_order
_atom_site_calc_flag
_atom_site_refinement_flags_posn
_atom_site_refinement_flags_adp
_atom_site_refinement_flags_occupancy
_atom_site_disorder_assembly
_atom_site_disorder_group
Al1 Al 0.64601(12) 0.05425(10) 0.20968(8) 0.0467(4) Uani 1 1 d . . . . .
F1 F 0.5791(5) -0.1249(4) 0.3434(3) 0.124(2) Uani 1 1 d . U . . .
O1 O 0.6142(3) -0.0133(3) 0.2473(2) 0.0654(12) Uani 1 1 d . . . . .
N9 N 0.4231(4) 0.4382(3) 0.3307(2) 0.0543(12) Uani 1 1 d . . . . .
B2 B 0.3884(5) 0.5054(5) 0.3612(3) 0.0555(17) Uani 1 1 d . . . . .
Mo2 Mo 0.7872(3) 0.6089(2) 0.20201(13) 0.0400(7) Uani 0.78(4) 1 d . U P A 1
Mo1 Mo 0.60333(18) 0.59965(4) 0.36003(3) 0.0392(4) Uani 0.936(9) 1 d . U P B 1
F2 F 0.7824(4) 0.0539(4) 0.3045(3) 0.134(2) Uani 1 1 d . U . . .
O2 O 0.7112(3) 0.0278(3) 0.1608(2) 0.0665(12) Uani 1 1 d . . . . .
N8 N 0.5105(4) 0.4658(3) 0.3223(2) 0.0531(12) Uani 1 1 d . . . . .
B1 B 0.7005(4) 0.7048(4) 0.5028(3) 0.0442(14) Uani 1 1 d . . . . .
Mo2D Mo 0.7801(15) 0.6076(9) 0.2098(14) 0.064(3) Uani 0.22(4) 1 d . U P A 2
Mo1D Mo 0.6390(19) 0.6036(6) 0.3457(16) 0.048(7) Uani 0.064(9) 1 d . U P A 2
F3 F 0.5240(5) -0.0442(5) 0.3301(4) 0.143(3) Uani 1 1 d . U . . .
O3 O 0.5496(3) 0.0450(3) 0.1739(2) 0.0724(13) Uani 1 1 d . . . . .
N7 N 0.4109(3) 0.5667(3) 0.3263(2) 0.0513(12) Uani 1 1 d . . . . .
B4 B 0.8656(5) 0.4721(4) 0.1512(3) 0.0492(15) Uani 1 1 d . . . . .
F4 F 0.4870(5) -0.1670(5) 0.2593(4) 0.171(4) Uani 1 1 d . U . . .
O4 O 0.7067(4) 0.1569(3) 0.2595(2) 0.0707(13) Uani 1 1 d . . . . .
N6 N 0.4972(3) 0.6117(3) 0.3204(2) 0.0481(11) Uani 1 1 d . . . . .
B3 B 0.8618(5) 0.7435(4) 0.1372(3) 0.0483(15) Uani 1 1 d . . . . .
F5 F 0.7100(6) 0.1208(4) 0.0998(3) 0.139(3) Uani 1 1 d . U . . .
N1 N 0.5395(3) 0.6054(3) 0.4375(2) 0.0401(10) Uani 1 1 d . . . . .
F6 F 0.5905(5) -0.1650(4) 0.1782(3) 0.127(2) Uani 1 1 d . U . . .
N4 N 0.6852(3) 0.7313(3) 0.4058(2) 0.0435(10) Uani 1 1 d . . . . .
F7 F 0.7563(5) -0.0388(4) 0.3426(3) 0.127(2) Uani 1 1 d . U . . .
N5 N 0.7205(3) 0.7634(3) 0.4654(2) 0.0469(11) Uani 1 1 d . . . . .
C15 C 0.5250(6) 0.3978(4) 0.2995(3) 0.069(2) Uani 1 1 d . . . . .
H15 H 0.578307 0.398086 0.288457 0.083 Uiso 1 1 calc R U . . .
F8 F 0.7000(7) 0.0479(5) 0.3708(4) 0.174(3) Uani 1 1 d . U . . .
N3 N 0.7351(3) 0.6370(3) 0.4721(2) 0.0447(10) Uani 1 1 d . . . . .
C16 C 0.4472(6) 0.3262(4) 0.2948(3) 0.076(2) Uani 1 1 d . . . . .
H16 H 0.439119 0.270625 0.281014 0.092 Uiso 1 1 calc R U . . .
F9 F 0.4163(5) 0.1058(4) 0.1765(3) 0.123(2) Uani 1 1 d . U . . .
C17 C 0.3872(6) 0.3532(4) 0.3139(3) 0.0659(19) Uani 1 1 d . . . . .
H17 H 0.328696 0.318651 0.315550 0.079 Uiso 1 1 calc R U . . .
C93 C 0.8110(12) 0.2854(11) 0.3309(8) 0.146(5) Uani 1 1 d D U . . .
F23 F 0.8271(7) 0.3580(6) 0.3775(5) 0.107(3) Uani 0.667(14) 1 d . U P C 1
F24 F 0.8597(6) 0.3163(5) 0.2853(5) 0.104(4) Uani 0.667(14) 1 d . U P C 1
F10 F 0.8485(12) 0.2469(11) 0.3500(7) 0.157(7) Uani 0.667(14) 1 d . U P C 1
N2 N 0.7036(3) 0.5888(3) 0.4119(2) 0.0443(10) Uani 1 1 d . . . . .
F11 F 0.8529(5) -0.0246(4) 0.1517(3) 0.124(2) Uani 1 1 d . U . . .
N10 N 0.6653(3) 0.5994(3) 0.2957(2) 0.0418(10) Uani 1 1 d . . . . .
C26 C 0.2777(10) 0.4699(12) 0.3589(9) 0.056(4) Uani 0.669(18) 1 d . U P D 1
C31 C 0.2134(12) 0.4007(12) 0.3121(9) 0.070(5) Uani 0.669(18) 1 d . U P D 1
H31 H 0.233514 0.369753 0.282041 0.084 Uiso 0.669(18) 1 calc R U P D 1
C30 C 0.1235(11) 0.3742(13) 0.3067(9) 0.081(5) Uani 0.669(18) 1 d . U P D 1
C29 C 0.0931(11) 0.4215(13) 0.3498(9) 0.091(5) Uani 0.669(18) 1 d . U P D 1
H29 H 0.031343 0.403516 0.347258 0.109 Uiso 0.669(18) 1 calc R U P D 1
C28 C 0.1534(10) 0.4963(12) 0.3978(8) 0.080(4) Uani 0.669(18) 1 d . U P D 1
C27 C 0.2458(11) 0.5208(11) 0.4010(7) 0.064(3) Uani 0.669(18) 1 d . U P D 1
H27 H 0.286961 0.571086 0.431246 0.076 Uiso 0.669(18) 1 calc R U P D 1
C33 C 0.0564(12) 0.2951(13) 0.2558(10) 0.123(7) Uani 0.669(18) 1 d . U P D 1
H33A H 0.040372 0.309978 0.224029 0.185 Uiso 0.669(18) 1 calc R U P D 1
H33B H 0.003306 0.267830 0.270085 0.185 Uiso 0.669(18) 1 calc R U P D 1
H33C H 0.082847 0.257257 0.240779 0.185 Uiso 0.669(18) 1 calc R U P D 1
C32 C 0.1217(12) 0.5520(16) 0.4432(8) 0.113(7) Uani 0.669(18) 1 d . U P D 1
H32A H 0.104761 0.583784 0.425291 0.170 Uiso 0.669(18) 1 calc R U P D 1
H32B H 0.169576 0.590220 0.477490 0.170 Uiso 0.669(18) 1 calc R U P D 1
H32C H 0.070619 0.517256 0.455583 0.170 Uiso 0.669(18) 1 calc R U P D 1
F12 F 0.7008(4) -0.1087(3) 0.0762(3) 0.1108(18) Uani 1 1 d . U . . .
N11 N 0.7104(3) 0.6053(3) 0.2599(2) 0.0460(11) Uani 1 1 d . . . . .
C14 C 0.3561(5) 0.5854(5) 0.2981(3) 0.0676(18) Uani 1 1 d . . . . .
H14 H 0.294007 0.563408 0.295430 0.081 Uiso 1 1 calc R U . . .
F13 F 0.8232(6) 0.1167(5) 0.0622(4) 0.160(3) Uani 1 1 d . U . . .
N12 N 0.8709(3) 0.6076(3) 0.1396(2) 0.0407(10) Uani 1 1 d . . . . .
C13 C 0.4057(5) 0.6420(5) 0.2736(4) 0.072(2) Uani 1 1 d . . . . .
H13 H 0.384775 0.665411 0.251594 0.087 Uiso 1 1 calc R U . . .
F14 F 0.8454(5) 0.1908(3) 0.1616(3) 0.127(2) Uani 1 1 d . U . . .
C12 C 0.4924(5) 0.6564(4) 0.2886(3) 0.0617(17) Uani 1 1 d . . . . .
H12 H 0.541705 0.692717 0.278053 0.074 Uiso 1 1 calc R U . . .
F15 F 0.6487(5) -0.1868(3) 0.2500(3) 0.1131(19) Uani 1 1 d . U . . .
N15 N 0.7127(3) 0.6367(3) 0.1456(2) 0.0482(11) Uani 1 1 d . . . . .
C5 C 0.4481(4) 0.5551(4) 0.4292(3) 0.0433(12) Uani 1 1 d . . . . .
F16 F 0.7302(5) -0.0984(5) 0.2157(4) 0.138(3) Uani 1 1 d . U . . .
N16 N 0.7552(3) 0.6978(3) 0.1236(2) 0.0476(11) Uani 1 1 d . . . . .
C1 C 0.5922(4) 0.6481(3) 0.4948(2) 0.0406(11) Uani 1 1 d . . . . .
F17 F 0.5091(4) -0.1081(3) 0.0950(3) 0.1077(17) Uani 1 1 d . U . . .
N17 N 0.7136(3) 0.4743(3) 0.1569(2) 0.0470(11) Uani 1 1 d . . . . .
C2 C 0.5537(4) 0.6350(4) 0.5427(3) 0.0483(13) Uani 1 1 d . . . . .
H2 H 0.589363 0.662902 0.581046 0.058 Uiso 1 1 calc R U . . .
F18 F 0.4220(4) 0.0091(4) 0.2361(3) 0.1181(19) Uani 1 1 d . U . . .
N18 N 0.7600(3) 0.4270(3) 0.1401(2) 0.0507(11) Uani 1 1 d . . . . .
C3 C 0.4641(4) 0.5818(4) 0.5351(3) 0.0519(14) Uani 1 1 d . . . . .
H3 H 0.439264 0.573020 0.567730 0.062 Uiso 1 1 calc R U . . .
F19 F 0.3544(5) 0.0115(5) 0.0857(4) 0.152(3) Uani 1 1 d . U . . .
N13 N 0.8672(3) 0.7430(3) 0.2425(2) 0.0482(11) Uani 1 1 d . . . . .
C4 C 0.4113(4) 0.5413(4) 0.4779(3) 0.0485(13) Uani 1 1 d . . . . .
H4 H 0.350498 0.504493 0.472013 0.058 Uiso 1 1 calc R U . . .
F20 F 0.4942(5) 0.1082(4) 0.1062(3) 0.130(2) Uani 1 1 d . U . . .
N14 N 0.8864(3) 0.7895(3) 0.2071(2) 0.0479(11) Uani 1 1 d . . . . .
C9 C 0.7157(4) 0.7977(4) 0.3882(3) 0.0578(15) Uani 1 1 d . . . . .
H9 H 0.702325 0.793753 0.349140 0.069 Uiso 1 1 calc R U . . .
F33 F 0.675(3) 0.300(3) 0.3889(19) 0.168(14) Uani 0.309(17) 1 d . U P E 2
F37 F 0.612(2) 0.1559(19) 0.3505(14) 0.127(9) Uani 0.309(17) 1 d . U P E 2
F21 F 0.5655(16) 0.2059(16) 0.2879(12) 0.122(9) Uani 0.309(17) 1 d . U P E 2
N19 N 0.8728(4) 0.5805(3) 0.2515(2) 0.0529(12) Uani 1 1 d . . . . .
C10 C 0.7691(5) 0.8715(4) 0.4357(3) 0.0646(17) Uani 1 1 d . . . . .
H10 H 0.797899 0.925804 0.435537 0.077 Uiso 1 1 calc R U . . .
F35 F 0.7167(6) 0.3562(4) 0.2865(4) 0.153(3) Uani 1 1 d . U . . .
F38 F 0.5950(8) 0.2405(7) 0.2456(7) 0.126(5) Uani 0.576(15) 1 d D U P F 1
F22 F 0.7245(13) 0.2675(10) 0.2107(7) 0.124(5) Uani 0.576(15) 1 d . U P F 1
C99 C 0.6951(9) 0.2785(8) 0.2566(7) 0.122(4) Uani 1 1 d D U . . .
N20 N 0.8934(3) 0.5161(3) 0.2221(2) 0.0508(12) Uani 1 1 d . . . . .
C11 C 0.7705(5) 0.8473(4) 0.4839(3) 0.0617(17) Uani 1 1 d . . . . .
H11 H 0.801260 0.883592 0.523000 0.074 Uiso 1 1 calc R U . . .
C7 C 0.7864(4) 0.5399(4) 0.4487(3) 0.0577(15) Uani 1 1 d . . . . .
H7 H 0.815378 0.507687 0.451445 0.069 Uiso 1 1 calc R U . . .
C6 C 0.7366(4) 0.5315(4) 0.3983(3) 0.0540(14) Uani 1 1 d . . . . .
H6 H 0.726860 0.491774 0.360001 0.065 Uiso 1 1 calc R U . . .
F25 F 0.8802(4) 0.1038(5) 0.2138(3) 0.135(2) Uani 1 1 d . U . . .
C38 C 0.8998(4) 0.5460(4) 0.1229(3) 0.0455(12) Uani 1 1 d . . . . .
F26 F 0.9305(5) 0.0837(6) 0.1297(4) 0.160(3) Uani 1 1 d . U . . .
C37 C 0.9568(4) 0.5472(4) 0.0821(3) 0.0522(14) Uani 1 1 d . . . . .
H37 H 0.977353 0.506135 0.071135 0.063 Uiso 1 1 calc R U . . .
F27 F 0.8034(5) -0.0391(4) 0.0364(3) 0.132(2) Uani 1 1 d . U . . .
C36 C 0.9839(4) 0.6080(4) 0.0572(3) 0.0565(16) Uani 1 1 d . . . . .
H36 H 1.021249 0.607642 0.029233 0.068 Uiso 1 1 calc R U . . .
F28 F 0.6706(5) -0.0354(5) 0.0317(3) 0.137(2) Uani 1 1 d . U . . .
C35 C 0.9537(4) 0.6699(4) 0.0752(3) 0.0521(14) Uani 1 1 d . . . . .
H35 H 0.971590 0.711831 0.059392 0.063 Uiso 1 1 calc R U . . .
F29 F 0.3770(5) -0.1318(5) 0.0596(4) 0.152(3) Uani 1 1 d . U . . .
C34 C 0.8975(4) 0.6698(3) 0.1162(2) 0.0419(12) Uani 1 1 d . . . . .
F30 F 0.4968(6) -0.0370(5) 0.0444(3) 0.141(2) Uani 1 1 d . U . . .
C19 C 0.7169(5) 0.8127(4) 0.6096(3) 0.0683(18) Uani 1 1 d . . . . .
H19 H 0.657426 0.801038 0.597750 0.082 Uiso 1 1 calc R U . . .
F31 F 0.3150(4) -0.0686(5) 0.1588(4) 0.149(3) Uani 1 1 d . U . . .
C20 C 0.7655(7) 0.8745(5) 0.6663(4) 0.088(3) Uani 1 1 d . . . . .
F32 F 0.4123(4) -0.1123(4) 0.1801(3) 0.1162(19) Uani 1 1 d . U . . .
C21 C 0.8538(7) 0.8929(5) 0.6827(4) 0.088(3) Uani 1 1 d . . . . .
H21 H 0.886323 0.934469 0.720173 0.106 Uiso 1 1 calc R U . . .
C22 C 0.8948(6) 0.8529(5) 0.6467(4) 0.078(2) Uani 1 1 d . . . . .
C98 C 0.6457(10) 0.2227(9) 0.3377(7) 0.133(4) Uani 1 1 d D U . . .
C23 C 0.8465(5) 0.7918(4) 0.5899(3) 0.0598(16) Uani 1 1 d . . . . .
H23 H 0.875869 0.766111 0.564220 0.072 Uiso 1 1 calc R U . . .
C44 C 0.6945(4) 0.7153(4) 0.1012(3) 0.0542(14) Uani 1 1 d . . . . .
H44 H 0.707190 0.756287 0.084796 0.065 Uiso 1 1 calc R U . . .
F34 F 0.5761(8) 0.1573(7) 0.3193(6) 0.140(6) Uani 0.691(17) 1 d . U P E 1
F39 F 0.6385(8) 0.2904(6) 0.3666(5) 0.108(4) Uani 0.691(17) 1 d . U P E 1
F36 F 0.6973(14) 0.2119(10) 0.3857(6) 0.200(7) Uani 0.691(17) 1 d D U P E 1
C43 C 0.6095(5) 0.6631(4) 0.1064(3) 0.0598(16) Uani 1 1 d . . . . .
H43 H 0.554788 0.660975 0.093619 0.072 Uiso 1 1 calc R U . . .
C42 C 0.6236(4) 0.6151(4) 0.1344(3) 0.0536(14) Uani 1 1 d . . . . .
H42 H 0.578654 0.573904 0.144109 0.064 Uiso 1 1 calc R U . . .
C45 C 0.6278(4) 0.4205(4) 0.1512(3) 0.0603(16) Uani 1 1 d . . . . .
H45 H 0.581746 0.436200 0.159374 0.072 Uiso 1 1 calc R U . . .
C46 C 0.6166(5) 0.3385(4) 0.1314(4) 0.0676(19) Uani 1 1 d . . . . .
H46 H 0.563419 0.289422 0.123676 0.081 Uiso 1 1 calc R U . . .
F40 F 0.792(2) 0.2533(17) 0.3804(11) 0.157(9) Uani 0.333(14) 1 d D U P C 2
F42 F 0.8646(13) 0.2600(11) 0.3292(10) 0.084(5) Uani 0.333(14) 1 d . U P C 2
F41 F 0.8122(14) 0.3715(13) 0.3537(10) 0.113(7) Uani 0.333(14) 1 d . U P C 2
C47 C 0.7017(5) 0.3451(4) 0.1255(3) 0.0642(17) Uani 1 1 d . . . . .
H47 H 0.716343 0.300040 0.113442 0.077 Uiso 1 1 calc R U . . .
C39 C 0.8843(5) 0.7981(4) 0.2991(3) 0.0625(16) Uani 1 1 d . . . . .
H39 H 0.877369 0.783331 0.332522 0.075 Uiso 1 1 calc R U . . .
C40 C 0.9133(5) 0.8791(5) 0.3012(3) 0.0683(18) Uani 1 1 d . . . . .
H40 H 0.929685 0.928278 0.335036 0.082 Uiso 1 1 calc R U . . .
C41 C 0.9128(5) 0.8716(4) 0.2420(3) 0.0590(15) Uani 1 1 d . . . . .
H41 H 0.928066 0.915772 0.228514 0.071 Uiso 1 1 calc R U . . .
F44 F 0.7999(17) 0.3118(13) 0.2498(11) 0.150(8) Uani 0.424(15) 1 d . U P F 2
F45 F 0.6680(16) 0.2372(14) 0.2023(11) 0.135(8) Uani 0.424(15) 1 d . U P F 2
C50 C 0.9256(5) 0.4957(5) 0.2639(3) 0.0624(17) Uani 1 1 d . . . . .
H50 H 0.943380 0.452761 0.255657 0.075 Uiso 1 1 calc R U . . .
C49 C 0.9278(5) 0.5469(5) 0.3188(3) 0.070(2) Uani 1 1 d . . . . .
H49 H 0.948052 0.547275 0.355419 0.084 Uiso 1 1 calc R U . . .
C48 C 0.8941(5) 0.5991(5) 0.3100(3) 0.0631(17) Uani 1 1 d . . . . .
H48 H 0.887139 0.641186 0.340449 0.076 Uiso 1 1 calc R U . . .
C60 C 0.8663(4) 0.3399(4) 0.0667(3) 0.0527(14) Uani 1 1 d . . . . .
H60 H 0.809929 0.328874 0.048443 0.063 Uiso 1 1 calc R U . . .
C61 C 0.9047(4) 0.2895(4) 0.0380(3) 0.0553(15) Uani 1 1 d . . . . .
C62 C 0.9891(5) 0.3062(4) 0.0639(3) 0.0617(17) Uani 1 1 d . . . . .
H62 H 1.015043 0.271227 0.045234 0.074 Uiso 1 1 calc R U . . .
C63 C 1.0365(5) 0.3757(5) 0.1184(3) 0.0613(17) Uani 1 1 d . . . . .
C64 C 0.9945(4) 0.4246(4) 0.1466(3) 0.0585(15) Uani 1 1 d . . . . .
H64 H 1.025203 0.470117 0.182827 0.070 Uiso 1 1 calc R U . . .
C56 C 0.9913(4) 0.8756(4) 0.1270(3) 0.0528(14) Uani 1 1 d . . . . .
H56 H 1.019602 0.887008 0.165113 0.063 Uiso 1 1 calc R U . . .
C55 C 1.0366(4) 0.9272(4) 0.0962(3) 0.0568(15) Uani 1 1 d . . . . .
C54 C 0.9938(5) 0.9094(4) 0.0391(3) 0.0573(15) Uani 1 1 d . . . . .
H54 H 1.022367 0.943965 0.018569 0.069 Uiso 1 1 calc R U . . .
C53 C 0.9101(5) 0.8416(4) 0.0125(3) 0.0539(14) Uani 1 1 d . . . . .
C52 C 0.8671(4) 0.7915(4) 0.0448(3) 0.0527(14) Uani 1 1 d . . . . .
H52 H 0.810739 0.745620 0.026932 0.063 Uiso 1 1 calc R U . . .
C24 C 0.7193(10) 0.9189(8) 0.7072(6) 0.074(5) Uani 0.5 1 d . . P . .
H24A H 0.676330 0.924592 0.683574 0.112 Uiso 0.5 1 calc R U P . .
H24B H 0.763449 0.974065 0.734016 0.112 Uiso 0.5 1 calc R U P . .
H24C H 0.688729 0.886410 0.730206 0.112 Uiso 0.5 1 calc R U P . .
C25 C 0.9944(7) 0.8749(6) 0.6630(5) 0.117(4) Uani 1 1 d . . . . .
H25A H 1.023067 0.880973 0.629704 0.175 Uiso 1 1 calc R U . . .
H25B H 0.998970 0.830411 0.672095 0.175 Uiso 1 1 calc R U . . .
H25C H 1.023606 0.927089 0.697462 0.175 Uiso 1 1 calc R U . . .
C65 C 0.8545(5) 0.2169(4) -0.0207(3) 0.0704(19) Uani 1 1 d . . . . .
H65A H 0.801120 0.175989 -0.014453 0.106 Uiso 1 1 calc R U . . .
H65B H 0.892391 0.190963 -0.036675 0.106 Uiso 1 1 calc R U . . .
H65C H 0.837920 0.237460 -0.048573 0.106 Uiso 1 1 calc R U . . .
C66 C 1.1309(6) 0.3971(7) 0.1457(4) 0.088(3) Uani 1 1 d . . . . .
H66A H 1.130618 0.349187 0.152161 0.133 Uiso 1 1 calc R U . . .
H66B H 1.151150 0.444501 0.183434 0.133 Uiso 1 1 calc R U . . .
H66C H 1.170792 0.411342 0.118906 0.133 Uiso 1 1 calc R U . . .
C58 C 1.1305(5) 1.0003(5) 0.1237(4) 0.080(2) Uani 1 1 d . . . . .
H58A H 1.125740 1.049430 0.149535 0.121 Uiso 1 1 calc R U . . .
H58B H 1.160838 1.012535 0.092337 0.121 Uiso 1 1 calc R U . . .
H58C H 1.164231 0.984937 0.146748 0.121 Uiso 1 1 calc R U . . .
C57 C 0.8667(5) 0.8215(5) -0.0496(3) 0.0701(19) Uani 1 1 d . U . . .
H57A H 0.846757 0.863018 -0.048971 0.105 Uiso 1 1 calc R U . . .
H57B H 0.815917 0.766381 -0.064169 0.105 Uiso 1 1 calc R U . . .
H57C H 0.909554 0.822014 -0.075556 0.105 Uiso 1 1 calc R U . . .
C151 C 0.3778(6) 0.3020(7) 0.1084(5) 0.100(3) Uani 1 1 d D . . . .
C152 C 0.3939(6) 0.3244(7) 0.0587(4) 0.098(3) Uani 1 1 d D . . . .
H152 H 0.401481 0.288553 0.023993 0.118 Uiso 1 1 calc R U . . .
C153 C 0.3984(7) 0.4007(6) 0.0622(4) 0.102(3) Uani 1 1 d D . . . .
H153 H 0.405335 0.413661 0.028011 0.122 Uiso 1 1 calc R U . . .
C154 C 0.3932(6) 0.4589(7) 0.1130(5) 0.111(3) Uani 1 1 d D . . . .
H154 H 0.397971 0.510715 0.114358 0.133 Uiso 1 1 calc R U . . .
C67 C 0.3805(8) 0.4354(8) 0.1619(5) 0.122(4) Uani 1 1 d D . . . .
H67 H 0.377287 0.472701 0.197728 0.146 Uiso 1 1 calc R U . . .
C68 C 0.3725(6) 0.3579(8) 0.1588(5) 0.099(3) Uani 1 1 d D . . . .
H68 H 0.363184 0.343857 0.192484 0.119 Uiso 1 1 calc R U . . .
C69 C 0.3692(9) 0.2220(9) 0.1065(9) 0.185(8) Uani 1 1 d . . . . .
H69A H 0.307274 0.180377 0.091589 0.278 Uiso 1 1 calc R U . . .
H69B H 0.388456 0.226981 0.146180 0.278 Uiso 1 1 calc R U . . .
H69C H 0.406005 0.204924 0.080328 0.278 Uiso 1 1 calc R U . . .
C70 C 0.1673(8) -0.2275(10) 0.2619(6) 0.138(4) Uani 1 1 d D U . . .
C71 C 0.2577(8) -0.1777(9) 0.2909(6) 0.139(4) Uani 1 1 d D U . . .
H71 H 0.292136 -0.127067 0.286314 0.167 Uiso 1 1 calc R U . . .
C72 C 0.2950(11) -0.2060(10) 0.3269(7) 0.158(5) Uani 1 1 d D U . . .
H72 H 0.354996 -0.172027 0.346218 0.190 Uiso 1 1 calc R U . . .
C73 C 0.2486(11) -0.2819(10) 0.3361(8) 0.177(5) Uani 1 1 d D U . . .
H73 H 0.274958 -0.298613 0.360801 0.213 Uiso 1 1 calc R U . . .
C74 C 0.1606(11) -0.3291(11) 0.3051(7) 0.164(5) Uani 1 1 d D U . . .
H74 H 0.125536 -0.380767 0.308061 0.197 Uiso 1 1 calc R U . . .
C75 C 0.1226(10) -0.3005(9) 0.2691(6) 0.136(4) Uani 1 1 d D U . . .
H75 H 0.062887 -0.334621 0.249193 0.164 Uiso 1 1 calc R U . . .
C76 C 0.1323(13) -0.1949(12) 0.2257(8) 0.198(8) Uani 1 1 d . U . . .
H76A H 0.112262 -0.156053 0.250641 0.297 Uiso 1 1 calc R U . . .
H76B H 0.082562 -0.240901 0.194942 0.297 Uiso 1 1 calc R U . . .
H76C H 0.178967 -0.166010 0.207328 0.297 Uiso 1 1 calc R U . . .
C77 C 0.7342(9) 0.3845(9) -0.0859(7) 0.131(4) Uani 1 1 d . . . . .
C78 C 0.6585(9) 0.3256(8) -0.0794(8) 0.140(5) Uani 1 1 d . . . . .
H78 H 0.635594 0.269643 -0.106260 0.169 Uiso 1 1 calc R U . . .
C79 C 0.6133(12) 0.3463(11) -0.0331(9) 0.157(6) Uani 1 1 d . . . . .
H79 H 0.563608 0.303147 -0.028428 0.188 Uiso 1 1 calc R U . . .
C80 C 0.6372(12) 0.4195(11) 0.0014(6) 0.131(4) Uani 1 1 d . . . . .
H80 H 0.603714 0.430484 0.030612 0.158 Uiso 1 1 calc R U . . .
C81 C 0.7109(12) 0.4851(9) -0.0016(6) 0.138(5) Uani 1 1 d . . . . .
H81 H 0.727884 0.540352 0.024756 0.166 Uiso 1 1 calc R U . . .
C82 C 0.7625(9) 0.4669(7) -0.0470(6) 0.124(4) Uani 1 1 d . . . . .
H82 H 0.814153 0.510292 -0.049744 0.149 Uiso 1 1 calc R U . . .
C83 C 0.7833(12) 0.3683(15) -0.1329(8) 0.208(9) Uani 1 1 d . . . . .
H83A H 0.804971 0.329311 -0.129739 0.312 Uiso 1 1 calc R U . . .
H83B H 0.833462 0.420420 -0.129164 0.312 Uiso 1 1 calc R U . . .
H83C H 0.744166 0.344303 -0.171328 0.312 Uiso 1 1 calc R U . . .
C84 C 0.5582(10) -0.0935(8) 0.3054(6) 0.119(4) Uani 1 1 d . . . . .
C85 C 0.6335(6) -0.0588(5) 0.2734(4) 0.0682(19) Uani 1 1 d . . . . .
C86 C 0.7247(8) -0.0018(7) 0.3198(6) 0.117(4) Uani 1 1 d . . . . .
C87 C 0.7719(5) 0.0417(4) 0.1258(3) 0.0587(16) Uani 1 1 d . . . . .
C88 C 0.7908(11) 0.1199(9) 0.1123(7) 0.128(5) Uani 1 1 d . . . . .
C89 C 0.6473(9) -0.1307(7) 0.2307(5) 0.103(3) Uani 1 1 d . . . . .
C90 C 0.4663(5) 0.0010(6) 0.1422(4) 0.077(2) Uani 1 1 d . . . . .
C91 C 0.4314(9) 0.0563(9) 0.1262(7) 0.127(4) Uani 1 1 d . . . . .
C94 C 0.8596(8) 0.0500(9) 0.1562(7) 0.116(4) Uani 1 1 d . . . . .
C95 C 0.7347(8) -0.0382(7) 0.0665(5) 0.099(3) Uani 1 1 d . . . . .
C96 C 0.4609(7) -0.0716(7) 0.0839(5) 0.101(3) Uani 1 1 d . . . . .
C97 C 0.4014(7) -0.0448(8) 0.1786(6) 0.103(3) Uani 1 1 d . . . . .
C101 C 0.5460(17) 0.842(2) 0.4715(13) 0.184(10) Uani 0.5 1 d DG U P . .
H101 H 0.586693 0.842961 0.445720 0.220 Uiso 0.5 1 calc R U P . .
C102 C 0.463(2) 0.7713(15) 0.4566(10) 0.157(9) Uani 0.5 1 d DG U P . .
H102 H 0.447844 0.725073 0.420848 0.189 Uiso 0.5 1 calc R U P . .
C103 C 0.4020(16) 0.7698(19) 0.4952(16) 0.236(12) Uani 0.5 1 d DG U P . .
H103 H 0.346328 0.722551 0.485208 0.283 Uiso 0.5 1 calc R U P . .
C147 C 0.424(3) 0.839(3) 0.5486(15) 0.344(14) Uani 0.5 1 d G U P . .
H147 H 0.383660 0.837919 0.574441 0.413 Uiso 0.5 1 calc R U P . .
C148 C 0.508(3) 0.910(2) 0.5635(12) 0.333(14) Uani 0.5 1 d G U P . .
H148 H 0.522508 0.955809 0.599314 0.399 Uiso 0.5 1 calc R U P . .
C149 C 0.5684(19) 0.9111(15) 0.5250(16) 0.251(12) Uani 0.5 1 d G U P . .
H149 H 0.624026 0.958331 0.534955 0.301 Uiso 0.5 1 calc R U P . .
C100 C 1.0969(12) 0.8996(11) 0.4182(7) 0.119(6) Uani 0.5 1 d DG U P . .
C104 C 1.1287(12) 0.8434(14) 0.4227(9) 0.165(9) Uani 0.5 1 d G U P . .
H104 H 1.170988 0.834703 0.400424 0.198 Uiso 0.5 1 calc R U P . .
C105 C 1.0975(17) 0.8002(13) 0.4606(11) 0.208(11) Uani 0.5 1 d G U P . .
H105 H 1.118757 0.762599 0.463647 0.250 Uiso 0.5 1 calc R U P . .
C106 C 1.0343(16) 0.8132(14) 0.4940(10) 0.223(11) Uani 0.5 1 d G U P . .
H106 H 1.013376 0.784298 0.519299 0.267 Uiso 0.5 1 calc R U P . .
C107 C 1.0025(12) 0.8694(14) 0.4894(8) 0.163(9) Uani 0.5 1 d G U P . .
H107 H 0.960226 0.878100 0.511729 0.195 Uiso 0.5 1 calc R U P . .
C108 C 1.0338(12) 0.9126(11) 0.4515(8) 0.121(6) Uani 0.5 1 d G U P . .
H108 H 1.012456 0.950204 0.448507 0.145 Uiso 0.5 1 calc R U P . .
C18 C 0.7560(4) 0.7680(4) 0.5703(3) 0.0512(14) Uani 1 1 d . . . . .
C59 C 0.9082(4) 0.4081(4) 0.1228(3) 0.0487(13) Uani 1 1 d . . . . .
C51 C 0.9057(4) 0.8079(4) 0.1029(3) 0.0484(13) Uani 1 1 d . . . . .
C8 C 0.7839(4) 0.6068(4) 0.4945(3) 0.0501(13) Uani 1 1 d . . . . .
H8 H 0.811561 0.627686 0.534524 0.060 Uiso 1 1 calc R U . . .
C150 C 1.127(3) 0.948(2) 0.3858(17) 0.209(15) Uani 0.5 1 d D U P . .
C92 C 0.7155(6) 0.2321(4) 0.2976(4) 0.074(2) Uani 1 1 d . U . . .
C28D C 0.136(2) 0.446(3) 0.3716(18) 0.083(7) Uani 0.331(18) 1 d . U P D 2
C27D C 0.240(3) 0.483(3) 0.3813(19) 0.079(9) Uani 0.331(18) 1 d . U P D 2
H27D H 0.271828 0.532171 0.415265 0.094 Uiso 0.331(18) 1 calc R U P D 2
C26D C 0.292(3) 0.453(3) 0.3456(18) 0.072(9) Uani 0.331(18) 1 d D U P D 2
C31D C 0.232(2) 0.379(2) 0.2980(16) 0.066(7) Uani 0.331(18) 1 d D U P D 2
H31D H 0.261402 0.354104 0.271545 0.079 Uiso 0.331(18) 1 calc R U P D 2
C30D C 0.1391(19) 0.333(2) 0.2810(17) 0.094(9) Uani 0.331(18) 1 d D U P D 2
C33D C 0.088(3) 0.257(3) 0.228(2) 0.137(17) Uani 0.331(18) 1 d . U P D 2
H33D H 0.084767 0.272741 0.193747 0.206 Uiso 0.331(18) 1 calc R U P D 2
H33E H 0.028012 0.227997 0.233690 0.206 Uiso 0.331(18) 1 calc R U P D 2
H33F H 0.117048 0.221133 0.220483 0.206 Uiso 0.331(18) 1 calc R U P D 2
C32D C 0.088(2) 0.484(3) 0.4152(18) 0.106(10) Uani 0.331(18) 1 d . U P D 2
H32D H 0.131483 0.532111 0.448337 0.159 Uiso 0.331(18) 1 calc R U P D 2
H32E H 0.049370 0.442357 0.429923 0.159 Uiso 0.331(18) 1 calc R U P D 2
H32F H 0.052454 0.500555 0.395176 0.159 Uiso 0.331(18) 1 calc R U P D 2
C29D C 0.096(3) 0.369(3) 0.3219(19) 0.091(10) Uani 0.331(18) 1 d D U P D 2
H29D H 0.033394 0.339059 0.315445 0.109 Uiso 0.331(18) 1 calc R U P D 2

loop_
_atom_site_aniso_label
_atom_site_aniso_U_11
_atom_site_aniso_U_22
_atom_site_aniso_U_33
_atom_site_aniso_U_23
_atom_site_aniso_U_13
_atom_site_aniso_U_12
Al1 0.0522(9) 0.0414(8) 0.0540(11) 0.0243(7) 0.0142(7) 0.0228(7)
F1 0.176(6) 0.138(5) 0.123(5) 0.103(4) 0.073(4) 0.083(4)
O1 0.080(3) 0.061(3) 0.079(3) 0.045(2) 0.026(2) 0.038(2)
N9 0.063(3) 0.050(3) 0.040(3) 0.021(2) 0.004(2) 0.014(2)
B2 0.054(4) 0.058(4) 0.054(5) 0.032(3) 0.005(3) 0.017(3)
Mo2 0.0461(9) 0.0515(7) 0.0342(16) 0.0246(5) 0.0207(7) 0.0254(6)
Mo1 0.0439(9) 0.0451(3) 0.0354(3) 0.0210(2) 0.0147(3) 0.0213(3)
F2 0.091(4) 0.133(5) 0.175(6) 0.096(5) -0.010(4) 0.021(4)
O2 0.071(3) 0.070(3) 0.068(3) 0.030(2) 0.029(2) 0.037(2)
N8 0.074(3) 0.054(3) 0.036(3) 0.020(2) 0.005(2) 0.030(3)
B1 0.049(3) 0.045(3) 0.040(4) 0.018(3) 0.009(3) 0.022(3)
Mo2D 0.043(3) 0.052(3) 0.096(7) 0.026(5) 0.006(4) 0.022(2)
Mo1D 0.028(8) 0.038(4) 0.079(11) 0.020(4) 0.004(9) 0.016(4)
F3 0.177(6) 0.145(5) 0.186(6) 0.107(5) 0.128(5) 0.105(5)
O3 0.062(3) 0.081(3) 0.088(4) 0.043(3) 0.012(2) 0.037(3)
N7 0.048(3) 0.056(3) 0.048(3) 0.026(2) 0.004(2) 0.016(2)
B4 0.047(4) 0.054(4) 0.058(4) 0.032(3) 0.017(3) 0.025(3)
F4 0.133(5) 0.117(5) 0.236(9) 0.115(6) -0.003(5) -0.003(4)
O4 0.083(3) 0.042(2) 0.077(3) 0.014(2) 0.015(3) 0.026(2)
N6 0.048(3) 0.051(3) 0.044(3) 0.024(2) 0.002(2) 0.017(2)
B3 0.061(4) 0.048(3) 0.045(4) 0.020(3) 0.010(3) 0.030(3)
F5 0.204(7) 0.144(5) 0.163(6) 0.102(5) 0.062(5) 0.128(5)
N1 0.044(2) 0.039(2) 0.045(3) 0.0213(19) 0.0143(19) 0.0208(19)
F6 0.177(6) 0.104(4) 0.105(5) 0.014(3) 0.013(4) 0.089(4)
N4 0.045(2) 0.047(2) 0.040(3) 0.023(2) 0.0097(19) 0.018(2)
F7 0.142(5) 0.131(5) 0.134(5) 0.076(4) 0.002(4) 0.065(4)
N5 0.050(3) 0.045(2) 0.043(3) 0.017(2) 0.005(2) 0.020(2)
C15 0.112(6) 0.056(4) 0.043(4) 0.011(3) 0.005(4) 0.048(4)
F8 0.258(10) 0.153(6) 0.105(6) 0.020(5) -0.008(6) 0.112(7)
N3 0.047(3) 0.050(3) 0.045(3) 0.024(2) 0.013(2) 0.024(2)
C16 0.120(7) 0.039(3) 0.047(4) 0.012(3) -0.008(4) 0.020(4)
F9 0.124(3) 0.124(3) 0.130(3) 0.0439(18) 0.0244(18) 0.0669(19)
C17 0.096(5) 0.045(3) 0.038(4) 0.018(3) 0.001(3) 0.015(4)
C93 0.146(5) 0.146(5) 0.146(5) 0.055(2) 0.0284(14) 0.066(2)
F23 0.109(4) 0.101(3) 0.106(4) 0.032(2) 0.017(2) 0.049(2)
F24 0.081(5) 0.070(4) 0.150(8) 0.037(4) 0.037(5) 0.026(4)
F10 0.169(12) 0.174(11) 0.145(11) 0.095(9) 0.008(9) 0.068(9)
N2 0.049(3) 0.053(3) 0.038(3) 0.020(2) 0.0116(19) 0.027(2)
F11 0.143(5) 0.145(5) 0.162(6) 0.096(4) 0.059(4) 0.105(4)
N10 0.052(3) 0.051(3) 0.028(2) 0.0194(19) 0.017(2) 0.024(2)
C26 0.037(6) 0.085(9) 0.061(9) 0.047(7) 0.025(5) 0.024(6)
C31 0.054(8) 0.080(9) 0.070(8) 0.036(7) 0.012(6) 0.018(6)
C30 0.050(8) 0.098(10) 0.078(10) 0.048(8) 0.011(7) 0.005(8)
C29 0.043(7) 0.123(12) 0.099(12) 0.058(10) 0.009(7) 0.019(8)
C28 0.057(7) 0.114(10) 0.079(10) 0.048(8) 0.014(6) 0.038(7)
C27 0.052(6) 0.091(9) 0.062(9) 0.038(7) 0.015(6) 0.037(7)
C33 0.070(10) 0.106(13) 0.137(17) 0.042(12) -0.016(10) -0.007(9)
C32 0.087(11) 0.175(19) 0.105(14) 0.049(13) 0.032(9) 0.087(13)
F12 0.150(5) 0.063(3) 0.111(4) 0.029(3) 0.035(4) 0.042(3)
N11 0.052(3) 0.052(3) 0.042(3) 0.021(2) 0.015(2) 0.028(2)
C14 0.055(4) 0.077(5) 0.073(5) 0.041(4) 0.004(3) 0.024(3)
F13 0.257(9) 0.137(5) 0.182(6) 0.128(5) 0.142(6) 0.116(6)
N12 0.046(2) 0.040(2) 0.038(3) 0.0173(19) 0.0098(19) 0.0193(19)
C13 0.073(5) 0.072(4) 0.085(5) 0.047(4) -0.005(4) 0.032(4)
F14 0.139(5) 0.063(3) 0.168(6) 0.042(3) 0.070(4) 0.034(3)
C12 0.063(4) 0.058(4) 0.068(4) 0.039(3) 0.003(3) 0.020(3)
F15 0.175(5) 0.095(3) 0.126(5) 0.073(3) 0.059(4) 0.086(4)
N15 0.049(3) 0.050(3) 0.050(3) 0.019(2) 0.010(2) 0.026(2)
C5 0.042(3) 0.050(3) 0.043(3) 0.024(2) 0.011(2) 0.021(2)
F16 0.169(6) 0.175(6) 0.189(6) 0.131(5) 0.110(5) 0.131(5)
N16 0.053(3) 0.050(3) 0.051(3) 0.024(2) 0.017(2) 0.029(2)
C1 0.047(3) 0.037(3) 0.044(3) 0.018(2) 0.010(2) 0.022(2)
F17 0.097(4) 0.085(3) 0.138(5) 0.034(3) 0.021(3) 0.045(3)
N17 0.045(3) 0.055(3) 0.050(3) 0.027(2) 0.015(2) 0.025(2)
C2 0.064(4) 0.051(3) 0.034(3) 0.018(2) 0.011(2) 0.028(3)
F18 0.110(4) 0.133(5) 0.122(5) 0.053(4) 0.049(4) 0.058(4)
N18 0.053(3) 0.056(3) 0.059(3) 0.034(2) 0.021(2) 0.028(2)
C3 0.064(4) 0.063(4) 0.043(4) 0.031(3) 0.023(3) 0.033(3)
F19 0.114(5) 0.184(7) 0.176(7) 0.082(5) -0.023(4) 0.077(5)
N13 0.055(3) 0.053(3) 0.040(3) 0.019(2) 0.010(2) 0.026(2)
C4 0.048(3) 0.053(3) 0.050(4) 0.023(3) 0.017(3) 0.025(3)
F20 0.141(5) 0.133(5) 0.174(6) 0.106(5) 0.050(5) 0.075(4)
N14 0.052(3) 0.047(2) 0.052(3) 0.022(2) 0.011(2) 0.026(2)
C9 0.062(4) 0.059(4) 0.059(4) 0.036(3) 0.014(3) 0.023(3)
F33 0.168(14) 0.168(14) 0.167(14) 0.063(6) 0.034(3) 0.076(7)
F37 0.128(9) 0.127(9) 0.127(9) 0.048(4) 0.027(3) 0.056(5)
F21 0.126(13) 0.117(13) 0.141(15) 0.035(10) 0.060(11) 0.080(11)
N19 0.060(3) 0.064(3) 0.052(3) 0.031(2) 0.022(2) 0.037(3)
C10 0.069(4) 0.050(3) 0.063(5) 0.027(3) 0.006(3) 0.013(3)
F35 0.206(7) 0.078(4) 0.203(7) 0.060(4) 0.075(6) 0.083(4)
F38 0.106(8) 0.093(7) 0.188(12) 0.039(7) -0.001(7) 0.064(6)
F22 0.175(13) 0.146(10) 0.132(9) 0.087(8) 0.049(9) 0.118(10)
C99 0.154(8) 0.092(6) 0.134(8) 0.048(6) 0.043(7) 0.064(6)
N20 0.052(3) 0.065(3) 0.055(3) 0.037(3) 0.021(2) 0.033(2)
C11 0.071(4) 0.043(3) 0.060(4) 0.020(3) 0.003(3) 0.017(3)
C7 0.057(4) 0.065(4) 0.070(4) 0.037(3) 0.019(3) 0.036(3)
C6 0.061(4) 0.062(4) 0.057(4) 0.030(3) 0.026(3) 0.038(3)
F25 0.101(4) 0.162(6) 0.101(5) 0.039(4) -0.011(3) 0.032(4)
C38 0.048(3) 0.048(3) 0.044(3) 0.021(2) 0.009(2) 0.022(2)
F26 0.096(4) 0.200(7) 0.198(7) 0.099(6) 0.075(5) 0.057(5)
C37 0.060(4) 0.054(3) 0.059(4) 0.029(3) 0.022(3) 0.034(3)
F27 0.188(6) 0.135(5) 0.118(5) 0.053(4) 0.095(5) 0.106(5)
C36 0.065(4) 0.055(3) 0.054(4) 0.022(3) 0.038(3) 0.028(3)
F28 0.161(6) 0.173(6) 0.072(4) 0.039(4) -0.001(4) 0.078(5)
C35 0.073(4) 0.050(3) 0.052(4) 0.028(3) 0.029(3) 0.037(3)
F29 0.100(4) 0.146(6) 0.164(6) 0.016(5) -0.014(4) 0.050(4)
C34 0.049(3) 0.042(3) 0.038(3) 0.018(2) 0.010(2) 0.020(2)
F30 0.180(7) 0.176(7) 0.094(5) 0.059(4) 0.041(4) 0.099(6)
C19 0.075(5) 0.056(4) 0.057(4) 0.009(3) 0.012(3) 0.025(3)
F31 0.071(4) 0.203(7) 0.167(6) 0.081(5) 0.021(4) 0.049(4)
C20 0.101(7) 0.070(5) 0.065(5) 0.007(4) 0.010(4) 0.028(5)
F32 0.106(4) 0.088(3) 0.152(5) 0.060(4) 0.029(4) 0.030(3)
C21 0.097(7) 0.071(5) 0.060(5) 0.010(4) -0.010(4) 0.017(5)
C22 0.080(5) 0.060(4) 0.074(6) 0.025(4) -0.015(4) 0.015(4)
C98 0.129(8) 0.110(7) 0.144(8) 0.031(6) 0.063(7) 0.048(6)
C23 0.064(4) 0.053(3) 0.059(4) 0.026(3) 0.002(3) 0.020(3)
C44 0.063(4) 0.061(4) 0.051(4) 0.023(3) 0.013(3) 0.038(3)
F34 0.102(7) 0.117(7) 0.158(10) 0.041(7) 0.072(7) 0.017(6)
F39 0.122(7) 0.104(6) 0.099(7) 0.007(5) 0.050(6) 0.073(5)
F36 0.286(16) 0.202(12) 0.119(9) 0.094(8) 0.062(9) 0.088(11)
C43 0.057(4) 0.073(4) 0.056(4) 0.022(3) 0.005(3) 0.037(3)
C42 0.043(3) 0.056(3) 0.061(4) 0.023(3) 0.011(3) 0.020(3)
C45 0.046(3) 0.067(4) 0.079(5) 0.041(4) 0.019(3) 0.025(3)
C46 0.050(4) 0.052(4) 0.105(6) 0.042(4) 0.024(4) 0.017(3)
F40 0.157(9) 0.158(9) 0.158(9) 0.060(3) 0.031(2) 0.071(4)
F42 0.065(7) 0.065(7) 0.099(9) 0.008(6) 0.001(6) 0.027(6)
F41 0.115(7) 0.110(7) 0.113(7) 0.042(3) 0.022(2) 0.049(3)
C47 0.061(4) 0.052(3) 0.088(5) 0.040(4) 0.022(3) 0.022(3)
C39 0.077(4) 0.067(4) 0.043(4) 0.019(3) 0.015(3) 0.032(3)
C40 0.081(5) 0.059(4) 0.054(4) 0.012(3) 0.013(3) 0.029(4)
C41 0.072(4) 0.054(3) 0.055(4) 0.021(3) 0.016(3) 0.031(3)
F44 0.150(8) 0.149(8) 0.151(8) 0.056(4) 0.030(3) 0.067(4)
F45 0.137(8) 0.134(8) 0.135(8) 0.052(4) 0.026(3) 0.061(4)
C50 0.062(4) 0.084(5) 0.071(5) 0.052(4) 0.026(3) 0.042(4)
C49 0.082(5) 0.105(6) 0.055(5) 0.050(4) 0.026(4) 0.055(5)
C48 0.073(4) 0.091(5) 0.045(4) 0.034(3) 0.021(3) 0.048(4)
C60 0.051(3) 0.051(3) 0.067(4) 0.033(3) 0.019(3) 0.023(3)
C61 0.065(4) 0.050(3) 0.065(4) 0.034(3) 0.029(3) 0.027(3)
C62 0.076(4) 0.068(4) 0.074(5) 0.046(4) 0.032(4) 0.046(4)
C63 0.065(4) 0.078(4) 0.075(5) 0.048(4) 0.030(3) 0.047(4)
C64 0.057(4) 0.064(4) 0.066(4) 0.036(3) 0.017(3) 0.028(3)
C56 0.065(4) 0.051(3) 0.050(4) 0.021(3) 0.013(3) 0.032(3)
C55 0.059(4) 0.054(3) 0.067(4) 0.029(3) 0.019(3) 0.030(3)
C54 0.071(4) 0.060(4) 0.062(4) 0.036(3) 0.024(3) 0.038(3)
C53 0.068(4) 0.058(3) 0.058(4) 0.032(3) 0.023(3) 0.040(3)
C52 0.061(4) 0.056(3) 0.055(4) 0.027(3) 0.017(3) 0.034(3)
C24 0.087(10) 0.046(7) 0.045(8) -0.023(6) 0.023(7) 0.020(7)
C25 0.098(7) 0.082(6) 0.128(9) 0.028(6) -0.045(6) 0.015(5)
C65 0.078(5) 0.059(4) 0.080(5) 0.029(4) 0.029(4) 0.033(4)
C66 0.073(5) 0.129(8) 0.089(6) 0.049(6) 0.022(4) 0.062(5)
C58 0.078(5) 0.069(5) 0.082(6) 0.037(4) 0.014(4) 0.016(4)
C57 0.085(5) 0.089(5) 0.061(4) 0.041(4) 0.022(4) 0.051(4)
C151 0.063(5) 0.090(6) 0.127(10) 0.043(6) -0.016(5) 0.017(5)
C152 0.090(6) 0.122(8) 0.061(6) 0.012(5) 0.005(4) 0.045(6)
C153 0.097(7) 0.115(8) 0.072(7) 0.036(6) 0.016(5) 0.026(6)
C154 0.072(6) 0.111(8) 0.119(10) 0.032(7) -0.003(6) 0.024(5)
C67 0.103(8) 0.164(12) 0.088(8) 0.030(8) 0.013(6) 0.067(8)
C68 0.081(6) 0.139(9) 0.080(7) 0.058(7) 0.010(5) 0.039(6)
C69 0.099(9) 0.122(10) 0.31(2) 0.080(12) -0.047(11) 0.031(8)
C70 0.119(6) 0.138(7) 0.134(8) 0.034(6) 0.042(5) 0.051(6)
C71 0.112(6) 0.137(7) 0.140(8) 0.035(6) 0.020(6) 0.044(5)
C72 0.142(8) 0.162(8) 0.167(9) 0.061(7) 0.042(6) 0.066(6)
C73 0.181(9) 0.169(9) 0.191(10) 0.070(7) 0.038(7) 0.086(7)
C74 0.152(8) 0.158(8) 0.172(9) 0.053(7) 0.049(7) 0.066(6)
C75 0.125(7) 0.125(7) 0.131(8) 0.034(6) 0.049(6) 0.041(5)
C76 0.202(14) 0.246(16) 0.167(13) 0.068(11) -0.006(10) 0.131(12)
C77 0.098(8) 0.120(10) 0.183(14) 0.062(9) 0.028(8) 0.054(8)
C78 0.114(9) 0.079(7) 0.222(17) 0.053(9) 0.045(10) 0.041(7)
C79 0.142(13) 0.129(12) 0.218(19) 0.085(13) 0.048(13) 0.061(11)
C80 0.164(14) 0.141(12) 0.093(9) 0.045(9) 0.020(8) 0.072(11)
C81 0.179(15) 0.109(9) 0.083(9) 0.005(7) -0.021(9) 0.053(10)
C82 0.128(10) 0.089(7) 0.105(10) 0.030(6) -0.036(8) 0.011(7)
C83 0.163(15) 0.34(3) 0.185(17) 0.114(18) 0.078(13) 0.158(18)
C84 0.163(11) 0.125(9) 0.148(10) 0.099(9) 0.101(9) 0.095(9)
C85 0.090(5) 0.062(4) 0.075(5) 0.048(4) 0.029(4) 0.037(4)
C86 0.118(9) 0.097(7) 0.138(11) 0.071(8) -0.009(7) 0.031(7)
C87 0.069(4) 0.061(4) 0.060(4) 0.031(3) 0.028(3) 0.034(3)
C88 0.182(13) 0.123(9) 0.161(12) 0.098(9) 0.110(11) 0.102(10)
C89 0.167(11) 0.088(6) 0.094(8) 0.059(6) 0.050(7) 0.072(7)
C90 0.060(4) 0.089(5) 0.091(6) 0.037(5) 0.007(4) 0.039(4)
C91 0.130(10) 0.135(10) 0.139(11) 0.071(9) -0.007(8) 0.068(9)
C94 0.101(8) 0.138(10) 0.136(11) 0.085(9) 0.045(7) 0.050(7)
C95 0.132(9) 0.094(7) 0.089(7) 0.040(5) 0.047(6) 0.062(6)
C96 0.071(6) 0.111(8) 0.106(8) 0.043(6) 0.002(5) 0.028(5)
C97 0.073(6) 0.113(8) 0.123(9) 0.055(7) 0.025(6) 0.035(5)
C101 0.184(10) 0.184(10) 0.184(10) 0.070(4) 0.036(2) 0.082(5)
C102 0.157(9) 0.157(9) 0.157(9) 0.060(3) 0.031(2) 0.071(4)
C103 0.236(12) 0.236(12) 0.236(12) 0.090(5) 0.046(3) 0.106(5)
C147 0.344(14) 0.344(14) 0.344(14) 0.131(5) 0.068(3) 0.154(6)
C148 0.333(14) 0.333(14) 0.333(14) 0.127(5) 0.065(3) 0.149(6)
C149 0.251(12) 0.251(12) 0.251(12) 0.095(5) 0.049(3) 0.113(5)
C100 0.119(6) 0.119(6) 0.119(6) 0.045(3) 0.0233(16) 0.053(3)
C104 0.165(9) 0.165(9) 0.165(9) 0.063(4) 0.033(2) 0.074(4)
C105 0.208(11) 0.208(11) 0.208(11) 0.079(4) 0.041(2) 0.093(5)
C106 0.223(11) 0.223(11) 0.223(11) 0.085(4) 0.044(2) 0.100(5)
C107 0.163(9) 0.163(9) 0.163(9) 0.062(4) 0.032(2) 0.073(4)
C108 0.121(7) 0.121(7) 0.121(7) 0.046(3) 0.0235(16) 0.054(3)
C18 0.058(3) 0.051(3) 0.039(3) 0.018(3) 0.003(2) 0.019(3)
C59 0.049(3) 0.049(3) 0.065(4) 0.033(3) 0.022(3) 0.027(3)
C51 0.057(3) 0.048(3) 0.050(4) 0.023(3) 0.014(3) 0.030(3)
C8 0.049(3) 0.056(3) 0.054(4) 0.031(3) 0.013(3) 0.024(3)
C150 0.209(15) 0.209(15) 0.209(15) 0.079(6) 0.041(4) 0.094(7)
C92 0.083(5) 0.051(4) 0.087(6) 0.020(3) 0.029(4) 0.034(4)
C28D 0.057(13) 0.114(15) 0.077(14) 0.050(12) 0.002(11) 0.027(13)
C27D 0.072(13) 0.095(15) 0.069(16) 0.040(12) -0.001(12) 0.031(14)
C26D 0.063(15) 0.098(16) 0.060(16) 0.044(12) 0.009(12) 0.030(12)
C31D 0.036(12) 0.078(14) 0.075(15) 0.054(11) -0.010(10) 0.000(10)
C30D 0.057(13) 0.091(15) 0.103(17) 0.048(13) -0.009(12) -0.001(12)
C33D 0.07(2) 0.13(3) 0.13(3) 0.01(2) -0.03(2) 0.002(19)
C32D 0.083(19) 0.16(3) 0.12(3) 0.07(2) 0.034(16) 0.085(19)
C29D 0.068(15) 0.096(15) 0.084(17) 0.042(13) 0.015(13) 0.008(15)

loop_
_atom_type_symbol
_atom_type_description
_atom_type_scat_dispersion_real
_atom_type_scat_dispersion_imag
_atom_type_scat_source
C C 0.0181 0.0091 'International Tables Vol C Tables 4.2.6.8 and 6.1.1.4'
H H 0.0000 0.0000 'International Tables Vol C Tables 4.2.6.8 and 6.1.1.4'
Al Al 0.2130 0.2455 'International Tables Vol C Tables 4.2.6.8 and 6.1.1.4'
B B 0.0090 0.0039 'International Tables Vol C Tables 4.2.6.8 and 6.1.1.4'
F F 0.0727 0.0534 'International Tables Vol C Tables 4.2.6.8 and 6.1.1.4'
Mo Mo -0.0483 2.7339 'International Tables Vol C Tables 4.2.6.8 and 6.1.1.4'
N N 0.0311 0.0180 'International Tables Vol C Tables 4.2.6.8 and 6.1.1.4'
O O 0.0492 0.0322 'International Tables Vol C Tables 4.2.6.8 and 6.1.1.4'

loop_
_exptl_crystal_face_index_h
_exptl_crystal_face_index_k
_exptl_crystal_face_index_l
_exptl_crystal_face_perp_dist
0.00 0.00 -1.00 0.0530
0.00 0.00 1.00 0.0410
-1.00 1.00 -1.00 0.0700
1.00 0.00 -1.00 0.0180
-1.00 0.00 1.00 0.0170
-1.00 -1.00 1.00 0.0330
0.00 1.00 0.00 0.0200
0.00 -1.00 0.00 0.0390

loop_
_geom_angle_atom_site_label_1
_geom_angle_atom_site_label_2
_geom_angle_atom_site_label_3
_geom_angle
_geom_angle_site_symmetry_1
_geom_angle_site_symmetry_3
_geom_angle_publ_flag
O2 Al1 O1 108.8(2) . . ?
O2 Al1 O4 109.4(3) . . ?
O3 Al1 O1 107.2(3) . . ?
O3 Al1 O2 112.6(3) . . ?
O3 Al1 O4 108.5(3) . . ?
O4 Al1 O1 110.2(3) . . ?
C85 O1 Al1 149.7(5) . . ?
N8 N9 B2 118.9(5) . . ?
C17 N9 B2 133.5(6) . . ?
C17 N9 N8 107.3(6) . . ?
N9 B2 N7 107.5(5) . . ?
N9 B2 C26 117.4(8) . . ?
N9 B2 C5 103.7(5) . . ?
N7 B2 C26 104.1(9) . . ?
N7 B2 C5 110.7(5) . . ?
C5 B2 C26 113.4(8) . . ?
C26D B2 N9 100.7(18) . . ?
C26D B2 N7 107(2) . . ?
C26D B2 C5 125.2(19) . . ?
N11 Mo2 N12 177.2(3) . . ?
N11 Mo2 N15 95.4(2) . . ?
N11 Mo2 N17 89.8(2) . . ?
N11 Mo2 N13 94.3(2) . . ?
N11 Mo2 N19 91.3(2) . . ?
N12 Mo2 N15 86.7(2) . . ?
N12 Mo2 N17 88.2(2) . . ?
N12 Mo2 N13 87.7(2) . . ?
N12 Mo2 N19 86.5(2) . . ?
N15 Mo2 N17 95.1(2) . . ?
N15 Mo2 N13 84.9(2) . . ?
N15 Mo2 N19 173.3(2) . . ?
N17 Mo2 N19 84.7(2) . . ?
N13 Mo2 N17 175.8(2) . . ?
N13 Mo2 N19 94.9(2) . . ?
N6 Mo1 N8 83.6(2) . . ?
N6 Mo1 N1 86.9(2) . . ?
N6 Mo1 N4 95.40(18) . . ?
N6 Mo1 N2 171.9(2) . . ?
N1 Mo1 N8 86.41(19) . . ?
N4 Mo1 N8 172.9(2) . . ?
N4 Mo1 N1 86.54(17) . . ?
N4 Mo1 N2 83.85(18) . . ?
N2 Mo1 N8 96.17(18) . . ?
N2 Mo1 N1 84.98(17) . . ?
N10 Mo1 N8 96.3(2) . . ?
N10 Mo1 N6 95.4(2) . . ?
N10 Mo1 N1 176.6(2) . . ?
N10 Mo1 N4 90.8(2) . . ?
N10 Mo1 N2 92.8(2) . . ?
C87 O2 Al1 155.1(5) . . ?
N9 N8 Mo1 120.3(4) . . ?
N9 N8 Mo1D 135.4(9) . . ?
C15 N8 N9 107.3(6) . . ?
C15 N8 Mo1 131.1(5) . . ?
C15 N8 Mo1D 117.1(9) . . ?
N5 B1 C1 111.1(4) . . ?
N5 B1 C18 105.0(5) . . ?
N3 B1 N5 106.6(5) . . ?
N3 B1 C1 103.7(4) . . ?
N3 B1 C18 113.1(5) . . ?
C18 B1 C1 117.0(5) . . ?
N11 Mo2D N12 178.3(10) . . ?
N11 Mo2D N15 99.3(9) . . ?
N11 Mo2D N17 96.0(12) . . ?
N11 Mo2D N13 99.8(11) . . ?
N11 Mo2D N19 99.0(14) . . ?
N15 Mo2D N12 79.7(12) . . ?
N17 Mo2D N12 82.7(10) . . ?
N17 Mo2D N15 92.7(8) . . ?
N17 Mo2D N13 164(2) . . ?
N13 Mo2D N12 81.5(11) . . ?
N13 Mo2D N15 82.1(7) . . ?
N19 Mo2D N12 82.0(9) . . ?
N19 Mo2D N15 162(2) . . ?
N19 Mo2D N17 85.5(5) . . ?
N19 Mo2D N13 94.7(6) . . ?
N8 Mo1D N6 70.6(7) . . ?
N4 Mo1D N8 139(2) . . ?
N4 Mo1D N6 84.8(8) . . ?
N4 Mo1D N11 107.5(14) . . ?
N2 Mo1D N8 91.4(10) . . ?
N2 Mo1D N6 139(2) . . ?
N2 Mo1D N4 86.5(8) . . ?
N2 Mo1D N11 115.2(15) . . ?
N10 Mo1D N8 104.4(9) . . ?
N10 Mo1D N6 98.0(8) . . ?
N10 Mo1D N4 111.3(15) . . ?
N10 Mo1D N2 122.0(19) . . ?
N10 Mo1D N11 8.3(5) . . ?
N11 Mo1D N8 110.3(11) . . ?
N11 Mo1D N6 105.3(10) . . ?
C90 O3 Al1 153.0(5) . . ?
N6 N7 B2 122.0(5) . . ?
C14 N7 B2 130.1(5) . . ?
C14 N7 N6 107.9(5) . . ?
N18 B4 N20 102.9(5) . . ?
N18 B4 C38 110.1(5) . . ?
N18 B4 C59 113.2(5) . . ?
N20 B4 C38 108.8(5) . . ?
N20 B4 C59 113.0(5) . . ?
C59 B4 C38 108.7(5) . . ?
C92 O4 Al1 153.8(5) . . ?
N7 N6 Mo1 119.1(3) . . ?
N7 N6 Mo1D 130.8(9) . . ?
C12 N6 Mo1 134.3(4) . . ?
C12 N6 Mo1D 121.9(10) . . ?
C12 N6 N7 106.6(5) . . ?
N16 B3 C34 108.1(5) . . ?
N16 B3 C51 114.2(5) . . ?
N14 B3 N16 103.3(5) . . ?
N14 B3 C34 109.9(4) . . ?
N14 B3 C51 112.7(5) . . ?
C51 B3 C34 108.4(5) . . ?
C5 N1 Mo1 119.3(4) . . ?
C5 N1 C1 120.2(5) . . ?
C1 N1 Mo1 119.7(3) . . ?
N5 N4 Mo1 120.1(3) . . ?
N5 N4 Mo1D 126.0(8) . . ?
C9 N4 Mo1 133.6(4) . . ?
C9 N4 Mo1D 123.5(12) . . ?
C9 N4 N5 106.3(5) . . ?
N4 N5 B1 121.7(4) . . ?
C11 N5 B1 129.2(5) . . ?
C11 N5 N4 109.1(5) . . ?
N8 C15 H15 125.5 . . ?
N8 C15 C16 108.9(8) . . ?
C16 C15 H15 125.5 . . ?
N2 N3 B1 118.6(4) . . ?
C8 N3 B1 132.7(5) . . ?
C8 N3 N2 108.2(5) . . ?
C15 C16 H16 126.9 . . ?
C17 C16 C15 106.2(7) . . ?
C17 C16 H16 126.9 . . ?
N9 C17 H17 124.9 . . ?
C16 C17 N9 110.3(7) . . ?
C16 C17 H17 124.9 . . ?
F23 C93 F24 103.5(13) . . ?
F23 C93 C92 115.8(14) . . ?
F10 C93 F23 107.6(16) . . ?
F10 C93 F24 109.9(16) . . ?
F10 C93 C92 115.9(15) . . ?
F40 C93 F41 106.5(18) . . ?
F40 C93 C92 92.3(16) . . ?
F42 C93 F40 81(2) . . ?
F42 C93 F41 135.9(18) . . ?
F42 C93 C92 123.7(16) . . ?
C92 C93 F24 103.1(12) . . ?
C92 C93 F41 99.7(14) . . ?
N3 N2 Mo1 121.4(3) . . ?
N3 N2 Mo1D 131.4(8) . . ?
C6 N2 Mo1 131.2(4) . . ?
C6 N2 Mo1D 121.0(10) . . ?
C6 N2 N3 106.7(5) . . ?
N11 N10 Mo1 173.7(5) . . ?
N11 N10 Mo1D 162.6(8) . . ?
C31 C26 B2 123.5(13) . . ?
C31 C26 C27 116.2(14) . . ?
C27 C26 B2 119.3(12) . . ?
C26 C31 H31 117.5 . . ?
C30 C31 C26 125.0(17) . . ?
C30 C31 H31 117.5 . . ?
C31 C30 C29 118.0(16) . . ?
C31 C30 C33 122(2) . . ?
C29 C30 C33 119.7(18) . . ?
C30 C29 H29 119.2 . . ?
C30 C29 C28 121.6(15) . . ?
C28 C29 H29 119.2 . . ?
C29 C28 C32 122.4(14) . . ?
C27 C28 C29 117.8(16) . . ?
C27 C28 C32 119.7(15) . . ?
C26 C27 H27 119.5 . . ?
C28 C27 C26 121.0(15) . . ?
C28 C27 H27 119.5 . . ?
C30 C33 H33A 109.5 . . ?
C30 C33 H33B 109.5 . . ?
C30 C33 H33C 109.5 . . ?
H33A C33 H33B 109.5 . . ?
H33A C33 H33C 109.5 . . ?
H33B C33 H33C 109.5 . . ?
C28 C32 H32A 109.5 . . ?
C28 C32 H32B 109.5 . . ?
C28 C32 H32C 109.5 . . ?
H32A C32 H32B 109.5 . . ?
H32A C32 H32C 109.5 . . ?
H32B C32 H32C 109.5 . . ?
Mo2D N11 Mo1D 166.8(7) . . ?
N10 N11 Mo2 175.6(4) . . ?
N10 N11 Mo2D 174.0(7) . . ?
N10 N11 Mo1D 9.1(4) . . ?
N7 C14 H14 125.2 . . ?
N7 C14 C13 109.5(6) . . ?
C13 C14 H14 125.2 . . ?
C38 N12 Mo2 119.9(4) . . ?
C38 N12 Mo2D 118.6(5) . . ?
C38 N12 C34 121.1(5) . . ?
C34 N12 Mo2 119.1(4) . . ?
C34 N12 Mo2D 120.3(5) . . ?
C14 C13 H13 127.5 . . ?
C12 C13 C14 105.0(6) . . ?
C12 C13 H13 127.5 . . ?
N6 C12 C13 110.9(6) . . ?
N6 C12 H12 124.5 . . ?
C13 C12 H12 124.5 . . ?
N16 N15 Mo2 121.1(4) . . ?
N16 N15 Mo2D 125.0(8) . . ?
C42 N15 Mo2 130.8(4) . . ?
C42 N15 Mo2D 125.9(9) . . ?
C42 N15 N16 106.8(5) . . ?
N1 C5 B2 118.8(5) . . ?
N1 C5 C4 119.4(5) . . ?
C4 C5 B2 121.5(5) . . ?
N15 N16 B3 118.2(4) . . ?
C44 N16 B3 131.8(5) . . ?
C44 N16 N15 109.1(5) . . ?
N1 C1 B1 118.9(5) . . ?
C2 C1 B1 121.6(5) . . ?
C2 C1 N1 119.2(5) . . ?
N18 N17 Mo2 119.3(4) . . ?
N18 N17 Mo2D 122.2(7) . . ?
C45 N17 Mo2 132.0(5) . . ?
C45 N17 Mo2D 127.5(9) . . ?
C45 N17 N18 107.2(5) . . ?
C1 C2 H2 119.2 . . ?
C3 C2 C1 121.6(5) . . ?
C3 C2 H2 119.2 . . ?
N17 N18 B4 120.0(5) . . ?
C47 N18 B4 130.8(5) . . ?
C47 N18 N17 108.2(5) . . ?
C2 C3 H3 120.6 . . ?
C2 C3 C4 118.8(5) . . ?
C4 C3 H3 120.6 . . ?
N14 N13 Mo2 119.3(4) . . ?
N14 N13 Mo2D 124.2(9) . . ?
C39 N13 Mo2 131.5(4) . . ?
C39 N13 Mo2D 125.7(11) . . ?
C39 N13 N14 106.4(5) . . ?
C5 C4 H4 119.7 . . ?
C3 C4 C5 120.6(6) . . ?
C3 C4 H4 119.7 . . ?
N13 N14 B3 119.8(5) . . ?
C41 N14 B3 130.4(5) . . ?
C41 N14 N13 109.0(5) . . ?
N4 C9 H9 124.6 . . ?
N4 C9 C10 110.8(6) . . ?
C10 C9 H9 124.6 . . ?
N20 N19 Mo2 119.3(4) . . ?
N20 N19 Mo2D 122.9(8) . . ?
C48 N19 Mo2 131.5(4) . . ?
C48 N19 Mo2D 126.3(10) . . ?
C48 N19 N20 106.9(5) . . ?
C9 C10 H10 127.7 . . ?
C9 C10 C11 104.6(6) . . ?
C11 C10 H10 127.7 . . ?
F35 C99 F38 101.6(10) . . ?
F35 C99 F44 85.2(11) . . ?
F35 C99 C92 112.7(11) . . ?
F38 C99 C92 101.6(10) . . ?
F22 C99 F35 112.8(14) . . ?
F22 C99 F38 113.0(16) . . ?
F22 C99 C92 113.9(11) . . ?
F44 C99 C92 87.5(11) . . ?
F45 C99 F35 129.7(16) . . ?
F45 C99 F44 92.4(17) . . ?
F45 C99 C92 117.4(14) . . ?
N19 N20 B4 119.3(4) . . ?
C50 N20 B4 132.1(6) . . ?
C50 N20 N19 108.0(5) . . ?
N5 C11 C10 109.2(6) . . ?
N5 C11 H11 125.4 . . ?
C10 C11 H11 125.4 . . ?
C6 C7 H7 127.6 . . ?
C6 C7 C8 104.8(6) . . ?
C8 C7 H7 127.6 . . ?
N2 C6 C7 110.8(6) . . ?
N2 C6 H6 124.6 . . ?
C7 C6 H6 124.6 . . ?
N12 C38 B4 119.6(5) . . ?
N12 C38 C37 118.9(5) . . ?
C37 C38 B4 121.5(5) . . ?
C38 C37 H37 119.2 . . ?
C36 C37 C38 121.5(5) . . ?
C36 C37 H37 119.2 . . ?
C37 C36 H36 120.9 . . ?
C37 C36 C35 118.2(5) . . ?
C35 C36 H36 120.9 . . ?
C36 C35 H35 119.6 . . ?
C34 C35 C36 120.8(5) . . ?
C34 C35 H35 119.6 . . ?
N12 C34 B3 120.1(5) . . ?
C35 C34 B3 120.4(5) . . ?
C35 C34 N12 119.5(5) . . ?
C20 C19 H19 119.3 . . ?
C20 C19 C18 121.3(8) . . ?
C18 C19 H19 119.3 . . ?
C19 C20 C24 119.1(10) . . ?
C21 C20 C19 118.9(9) . . ?
C21 C20 C24 122.0(9) . . ?
C20 C21 H21 118.9 . . ?
C22 C21 C20 122.2(8) . . ?
C22 C21 H21 118.9 . . ?
C21 C22 C23 118.9(8) . . ?
C21 C22 C25 123.2(8) . . ?
C23 C22 C25 117.8(9) . . ?
F33 C98 F21 114(2) . . ?
F33 C98 C92 110(2) . . ?
F37 C98 F33 114(2) . . ?
F37 C98 F21 103(2) . . ?
F37 C98 C92 119.9(17) . . ?
F34 C98 F39 116.1(14) . . ?
F34 C98 F36 103.1(15) . . ?
F34 C98 C92 117.2(12) . . ?
F39 C98 F36 103.9(14) . . ?
F39 C98 C92 115.6(12) . . ?
C92 C98 F21 95.1(13) . . ?
C92 C98 F36 96.8(10) . . ?
C22 C23 H23 118.8 . . ?
C18 C23 C22 122.4(7) . . ?
C18 C23 H23 118.8 . . ?
N16 C44 H44 125.4 . . ?
N16 C44 C43 109.3(6) . . ?
C43 C44 H44 125.4 . . ?
C44 C43 H43 127.5 . . ?
C42 C43 C44 105.0(5) . . ?
C42 C43 H43 127.5 . . ?
N15 C42 C43 109.8(6) . . ?
N15 C42 H42 125.1 . . ?
C43 C42 H42 125.1 . . ?
N17 C45 H45 124.7 . . ?
N17 C45 C46 110.7(6) . . ?
C46 C45 H45 124.7 . . ?
C45 C46 H46 127.6 . . ?
C45 C46 C47 104.8(6) . . ?
C47 C46 H46 127.6 . . ?
C93 F40 F42 41.3(12) . . ?
C93 F42 F40 57.5(14) . . ?
N18 C47 C46 109.1(6) . . ?
N18 C47 H47 125.4 . . ?
C46 C47 H47 125.4 . . ?
N13 C39 H39 124.5 . . ?
N13 C39 C40 111.1(6) . . ?
C40 C39 H39 124.5 . . ?
C39 C40 H40 127.5 . . ?
C39 C40 C41 105.0(6) . . ?
C41 C40 H40 127.5 . . ?
N14 C41 C40 108.5(6) . . ?
N14 C41 H41 125.7 . . ?
C40 C41 H41 125.7 . . ?
N20 C50 H50 125.4 . . ?
C49 C50 N20 109.3(6) . . ?
C49 C50 H50 125.4 . . ?
C50 C49 H49 127.1 . . ?
C50 C49 C48 105.9(6) . . ?
C48 C49 H49 127.1 . . ?
N19 C48 C49 109.9(6) . . ?
N19 C48 H48 125.0 . . ?
C49 C48 H48 125.0 . . ?
C61 C60 H60 118.5 . . ?
C61 C60 C59 123.0(6) . . ?
C59 C60 H60 118.5 . . ?
C60 C61 C62 119.1(7) . . ?
C60 C61 C65 119.6(6) . . ?
C62 C61 C65 121.3(6) . . ?
C61 C62 H62 119.6 . . ?
C61 C62 C63 120.8(6) . . ?
C63 C62 H62 119.6 . . ?
C62 C63 C66 121.2(6) . . ?
C64 C63 C62 118.3(6) . . ?
C64 C63 C66 120.5(7) . . ?
C63 C64 H64 118.7 . . ?
C63 C64 C59 122.6(7) . . ?
C59 C64 H64 118.7 . . ?
C55 C56 H56 118.8 . . ?
C51 C56 H56 118.8 . . ?
C51 C56 C55 122.5(6) . . ?
C56 C55 C58 121.1(6) . . ?
C54 C55 C56 118.4(6) . . ?
C54 C55 C58 120.5(6) . . ?
C55 C54 H54 119.3 . . ?
C53 C54 C55 121.4(6) . . ?
C53 C54 H54 119.3 . . ?
C54 C53 C52 118.5(6) . . ?
C54 C53 C57 120.7(6) . . ?
C52 C53 C57 120.8(6) . . ?
C53 C52 H52 118.7 . . ?
C51 C52 C53 122.6(6) . . ?
C51 C52 H52 118.7 . . ?
C20 C24 H24A 109.5 . . ?
C20 C24 H24B 109.5 . . ?
C20 C24 H24C 109.5 . . ?
H24A C24 H24B 109.5 . . ?
H24A C24 H24C 109.5 . . ?
H24B C24 H24C 109.5 . . ?
C22 C25 H25A 109.5 . . ?
C22 C25 H25B 109.5 . . ?
C22 C25 H25C 109.5 . . ?
H25A C25 H25B 109.5 . . ?
H25A C25 H25C 109.5 . . ?
H25B C25 H25C 109.5 . . ?
C61 C65 H65A 109.5 . . ?
C61 C65 H65B 109.5 . . ?
C61 C65 H65C 109.5 . . ?
H65A C65 H65B 109.5 . . ?
H65A C65 H65C 109.5 . . ?
H65B C65 H65C 109.5 . . ?
C63 C66 H66A 109.5 . . ?
C63 C66 H66B 109.5 . . ?
C63 C66 H66C 109.5 . . ?
H66A C66 H66B 109.5 . . ?
H66A C66 H66C 109.5 . . ?
H66B C66 H66C 109.5 . . ?
C55 C58 H58A 109.5 . . ?
C55 C58 H58B 109.5 . . ?
C55 C58 H58C 109.5 . . ?
H58A C58 H58B 109.5 . . ?
H58A C58 H58C 109.5 . . ?
H58B C58 H58C 109.5 . . ?
C53 C57 H57A 109.5 . . ?
C53 C57 H57B 109.5 . . ?
C53 C57 H57C 109.5 . . ?
H57A C57 H57B 109.5 . . ?
H57A C57 H57C 109.5 . . ?
H57B C57 H57C 109.5 . . ?
C152 C151 C69 120.7(14) . . ?
C68 C151 C152 118.8(10) . . ?
C68 C151 C69 120.5(13) . . ?
C151 C152 H152 120.8 . . ?
C153 C152 C151 118.4(9) . . ?
C153 C152 H152 120.8 . . ?
C152 C153 H153 118.0 . . ?
C154 C153 C152 124.1(10) . . ?
C154 C153 H153 118.0 . . ?
C153 C154 H154 122.2 . . ?
C153 C154 C67 115.5(11) . . ?
C67 C154 H154 122.2 . . ?
C154 C67 H67 119.3 . . ?
C68 C67 C154 121.5(11) . . ?
C68 C67 H67 119.3 . . ?
C151 C68 C67 121.7(10) . . ?
C151 C68 H68 119.2 . . ?
C67 C68 H68 119.2 . . ?
C151 C69 H69A 109.5 . . ?
C151 C69 H69B 109.5 . . ?
C151 C69 H69C 109.5 . . ?
H69A C69 H69B 109.5 . . ?
H69A C69 H69C 109.5 . . ?
H69B C69 H69C 109.5 . . ?
C71 C70 C76 115.8(15) . . ?
C75 C70 C71 117.6(16) . . ?
C75 C70 C76 126.6(14) . . ?
C70 C71 H71 120.9 . . ?
C70 C71 C72 118.2(15) . . ?
C72 C71 H71 120.9 . . ?
C71 C72 H72 117.5 . . ?
C71 C72 C73 125.1(16) . . ?
C73 C72 H72 117.5 . . ?
C72 C73 H73 123.1 . . ?
C74 C73 C72 113.8(17) . . ?
C74 C73 H73 123.1 . . ?
C73 C74 H74 119.4 . . ?
C73 C74 C75 121.2(17) . . ?
C75 C74 H74 119.4 . . ?
C70 C75 C74 124.0(16) . . ?
C70 C75 H75 118.0 . . ?
C74 C75 H75 118.0 . . ?
C70 C76 H76A 109.5 . . ?
C70 C76 H76B 109.5 . . ?
C70 C76 H76C 109.5 . . ?
H76A C76 H76B 109.5 . . ?
H76A C76 H76C 109.5 . . ?
H76B C76 H76C 109.5 . . ?
C78 C77 C82 116.9(15) . . ?
C78 C77 C83 124.8(16) . . ?
C82 C77 C83 118.2(16) . . ?
C77 C78 H78 119.2 . . ?
C77 C78 C79 121.6(14) . . ?
C79 C78 H78 119.2 . . ?
C78 C79 H79 118.9 . . ?
C80 C79 C78 122.1(17) . . ?
C80 C79 H79 118.9 . . ?
C79 C80 H80 119.1 . . ?
C79 C80 C81 121.9(17) . . ?
C81 C80 H80 119.1 . . ?
C80 C81 H81 120.8 . . ?
C80 C81 C82 118.4(13) . . ?
C82 C81 H81 120.8 . . ?
C77 C82 C81 119.0(13) . . ?
C77 C82 H82 120.5 . . ?
C81 C82 H82 120.5 . . ?
C77 C83 H83A 109.5 . . ?
C77 C83 H83B 109.5 . . ?
C77 C83 H83C 109.5 . . ?
H83A C83 H83B 109.5 . . ?
H83A C83 H83C 109.5 . . ?
H83B C83 H83C 109.5 . . ?
F1 C84 F4 103.6(9) . . ?
F1 C84 C85 113.8(10) . . ?
F3 C84 F1 111.3(10) . . ?
F3 C84 F4 106.3(12) . . ?
F3 C84 C85 115.1(8) . . ?
F4 C84 C85 105.6(9) . . ?
O1 C85 C84 108.9(7) . . ?
O1 C85 C86 110.2(6) . . ?
O1 C85 C89 114.3(7) . . ?
C84 C85 C86 109.6(9) . . ?
C89 C85 C84 109.3(8) . . ?
C89 C85 C86 104.6(9) . . ?
F2 C86 F8 103.1(10) . . ?
F2 C86 C85 114.0(9) . . ?
F7 C86 F2 114.7(11) . . ?
F7 C86 F8 102.7(10) . . ?
F7 C86 C85 116.7(9) . . ?
F8 C86 C85 103.1(10) . . ?
O2 C87 C88 113.0(7) . . ?
O2 C87 C94 108.9(7) . . ?
O2 C87 C95 107.1(6) . . ?
C88 C87 C94 109.8(9) . . ?
C88 C87 C95 110.2(8) . . ?
C94 C87 C95 107.6(8) . . ?
F5 C88 C87 108.2(10) . . ?
F13 C88 F5 104.0(12) . . ?
F13 C88 F14 113.4(11) . . ?
F13 C88 C87 112.0(9) . . ?
F14 C88 F5 109.7(9) . . ?
F14 C88 C87 109.3(11) . . ?
F6 C89 F16 102.9(8) . . ?
F6 C89 C85 109.8(9) . . ?
F15 C89 F6 112.6(10) . . ?
F15 C89 F16 103.7(9) . . ?
F15 C89 C85 117.7(8) . . ?
F16 C89 C85 108.9(9) . . ?
O3 C90 C91 112.3(8) . . ?
O3 C90 C96 110.3(7) . . ?
O3 C90 C97 109.9(8) . . ?
C91 C90 C96 110.2(9) . . ?
C91 C90 C97 108.7(9) . . ?
C96 C90 C97 105.3(8) . . ?
F9 C91 C90 109.4(10) . . ?
F19 C91 F9 107.8(11) . . ?
F19 C91 C90 112.8(10) . . ?
F20 C91 F9 107.0(11) . . ?
F20 C91 F19 110.2(11) . . ?
F20 C91 C90 109.5(10) . . ?
F11 C94 F25 112.0(10) . . ?
F11 C94 F26 106.3(10) . . ?
F11 C94 C87 111.5(10) . . ?
F25 C94 F26 107.1(11) . . ?
F25 C94 C87 108.6(10) . . ?
F26 C94 C87 111.3(9) . . ?
F12 C95 F27 106.6(8) . . ?
F12 C95 F28 110.1(10) . . ?
F12 C95 C87 112.3(8) . . ?
F27 C95 C87 109.7(9) . . ?
F28 C95 F27 109.5(9) . . ?
F28 C95 C87 108.5(8) . . ?
F17 C96 F29 107.4(9) . . ?
F17 C96 F30 107.3(9) . . ?
F17 C96 C90 111.2(8) . . ?
F29 C96 F30 110.2(10) . . ?
F29 C96 C90 112.7(9) . . ?
F30 C96 C90 108.1(9) . . ?
F18 C97 F32 105.9(9) . . ?
F18 C97 C90 108.9(9) . . ?
F31 C97 F18 106.5(10) . . ?
F31 C97 F32 109.9(9) . . ?
F31 C97 C90 113.1(9) . . ?
F32 C97 C90 112.1(9) . . ?
C102 C101 H101 120.0 . . ?
C102 C101 C149 120.0 . . ?
C149 C101 H101 120.0 . . ?
C101 C102 H102 120.0 . . ?
C103 C102 C101 120.0 . . ?
C103 C102 H102 120.0 . . ?
C102 C103 H103 120.0 . . ?
C102 C103 C147 120.0 . . ?
C147 C103 H103 120.0 . . ?
C103 C147 H147 120.0 . . ?
C103 C147 C148 120.0 . . ?
C148 C147 H147 120.0 . . ?
C147 C148 H148 120.0 . . ?
C147 C148 C149 120.0 . . ?
C149 C148 H148 120.0 . . ?
C101 C149 H149 120.0 . . ?
C148 C149 C101 120.0 . . ?
C148 C149 H149 120.0 . . ?
C104 C100 C108 120.0 . . ?
C150 C100 C104 124(3) . . ?
C150 C100 C108 115(3) . . ?
C100 C104 H104 120.0 . . ?
C100 C104 C105 120.0 . . ?
C105 C104 H104 120.0 . . ?
C104 C105 H105 120.0 . . ?
C106 C105 C104 120.0 . . ?
C106 C105 H105 120.0 . . ?
C105 C106 H106 120.0 . . ?
C107 C106 C105 120.0 . . ?
C107 C106 H106 120.0 . . ?
C106 C107 H107 120.0 . . ?
C106 C107 C108 120.0 . . ?
C108 C107 H107 120.0 . . ?
C100 C108 H108 120.0 . . ?
C107 C108 C100 120.0 . . ?
C107 C108 H108 120.0 . . ?
C19 C18 B1 119.2(6) . . ?
C23 C18 B1 124.0(6) . . ?
C23 C18 C19 116.1(6) . . ?
C60 C59 B4 121.1(5) . . ?
C64 C59 B4 122.0(6) . . ?
C64 C59 C60 116.1(6) . . ?
C56 C51 B3 120.1(5) . . ?
C56 C51 C52 116.7(6) . . ?
C52 C51 B3 122.6(5) . . ?
N3 C8 C7 109.5(6) . . ?
N3 C8 H8 125.3 . . ?
C7 C8 H8 125.3 . . ?
O4 C92 C93 109.2(9) . . ?
O4 C92 C99 106.7(8) . . ?
O4 C92 C98 112.4(8) . . ?
C93 C92 C99 107.5(10) . . ?
C93 C92 C98 114.4(11) . . ?
C98 C92 C99 106.1(9) . . ?
C32D C28D C27D 123(4) . . ?
C29D C28D C27D 111(3) . . ?
C29D C28D C32D 126(4) . . ?
C28D C27D H27D 115.8 . . ?
C26D C27D C28D 128(4) . . ?
C26D C27D H27D 115.8 . . ?
C27D C26D B2 117(3) . . ?
C27D C26D C31D 106(3) . . ?
C31D C26D B2 136(3) . . ?
C26D C31D H31D 112.3 . . ?
C30D C31D C26D 135(4) . . ?
C30D C31D H31D 112.3 . . ?
C31D C30D C33D 127(4) . . ?
C31D C30D C29D 112(3) . . ?
C29D C30D C33D 121(3) . . ?
C30D C33D H33D 109.5 . . ?
C30D C33D H33E 109.5 . . ?
C30D C33D H33F 109.5 . . ?
H33D C33D H33E 109.5 . . ?
H33D C33D H33F 109.5 . . ?
H33E C33D H33F 109.5 . . ?
C28D C32D H32D 109.5 . . ?
C28D C32D H32E 109.5 . . ?
C28D C32D H32F 109.5 . . ?
H32D C32D H32E 109.5 . . ?
H32D C32D H32F 109.5 . . ?
H32E C32D H32F 109.5 . . ?
C28D C29D H29D 116.6 . . ?
C30D C29D C28D 127(4) . . ?
C30D C29D H29D 116.6 . . ?

loop_
_geom_bond_atom_site_label_1
_geom_bond_atom_site_label_2
_geom_bond_distance
_geom_bond_site_symmetry_2
_geom_bond_publ_flag
Al1 O1 1.716(4) . ?
Al1 O2 1.711(5) . ?
Al1 O3 1.708(5) . ?
Al1 O4 1.715(5) . ?
F1 C84 1.344(12) . ?
O1 C85 1.340(8) . ?
N9 B2 1.569(10) . ?
N9 N8 1.371(7) . ?
N9 C17 1.353(8) . ?
B2 N7 1.574(8) . ?
B2 C26 1.668(16) . ?
B2 C5 1.627(9) . ?
B2 C26D 1.44(4) . ?
Mo2 N11 1.916(6) . ?
Mo2 N12 2.078(6) . ?
Mo2 N15 2.131(6) . ?
Mo2 N17 2.141(6) . ?
Mo2 N13 2.137(6) . ?
Mo2 N19 2.158(6) . ?
Mo1 N8 2.167(5) . ?
Mo1 N6 2.104(5) . ?
Mo1 N1 2.167(5) . ?
Mo1 N4 2.116(5) . ?
Mo1 N2 2.166(5) . ?
Mo1 N10 1.884(5) . ?
F2 C86 1.264(12) . ?
O2 C87 1.334(8) . ?
N8 Mo1D 2.44(2) . ?
N8 C15 1.332(8) . ?
B1 N5 1.582(7) . ?
B1 N3 1.578(8) . ?
B1 C1 1.631(8) . ?
B1 C18 1.617(9) . ?
Mo2D N11 1.70(4) . ?
Mo2D N12 2.30(4) . ?
Mo2D N15 2.21(2) . ?
Mo2D N17 2.143(15) . ?
Mo2D N13 2.174(17) . ?
Mo2D N19 2.125(15) . ?
Mo1D N6 2.49(2) . ?
Mo1D N4 2.124(17) . ?
Mo1D N2 2.051(19) . ?
Mo1D N10 1.28(5) . ?
Mo1D N11 2.42(5) . ?
F3 C84 1.271(12) . ?
O3 C90 1.322(9) . ?
N7 N6 1.372(7) . ?
N7 C14 1.339(8) . ?
B4 N18 1.566(8) . ?
B4 N20 1.582(9) . ?
B4 C38 1.647(8) . ?
B4 C59 1.609(9) . ?
F4 C84 1.442(16) . ?
O4 C92 1.345(8) . ?
N6 C12 1.332(7) . ?
B3 N16 1.581(9) . ?
B3 N14 1.561(8) . ?
B3 C34 1.655(8) . ?
B3 C51 1.628(8) . ?
F5 C88 1.374(15) . ?
N1 C5 1.379(7) . ?
N1 C1 1.384(7) . ?
F6 C89 1.334(13) . ?
N4 N5 1.359(6) . ?
N4 C9 1.352(7) . ?
F7 C86 1.260(11) . ?
N5 C11 1.339(8) . ?
C15 H15 0.9300 . ?
C15 C16 1.393(11) . ?
F8 C86 1.457(16) . ?
N3 N2 1.370(6) . ?
N3 C8 1.349(7) . ?
C16 H16 0.9300 . ?
C16 C17 1.320(12) . ?
F9 C91 1.360(15) . ?
C17 H17 0.9300 . ?
C93 F23 1.357(18) . ?
C93 F24 1.513(18) . ?
C93 F10 1.30(2) . ?
C93 F40 1.491(18) . ?
C93 F42 1.17(2) . ?
C93 F41 1.51(3) . ?
C93 C92 1.495(18) . ?
N2 C6 1.348(7) . ?
F11 C94 1.322(13) . ?
N10 N11 1.163(7) . ?
C26 C31 1.38(2) . ?
C26 C27 1.42(2) . ?
C31 H31 0.9300 . ?
C31 C30 1.35(2) . ?
C30 C29 1.38(3) . ?
C30 C33 1.51(2) . ?
C29 H29 0.9300 . ?
C29 C28 1.41(2) . ?
C28 C27 1.40(2) . ?
C28 C32 1.51(2) . ?
C27 H27 0.9300 . ?
C33 H33A 0.9600 . ?
C33 H33B 0.9600 . ?
C33 H33C 0.9600 . ?
C32 H32A 0.9600 . ?
C32 H32B 0.9600 . ?
C32 H32C 0.9600 . ?
F12 C95 1.310(11) . ?
C14 H14 0.9300 . ?
C14 C13 1.369(10) . ?
F13 C88 1.327(12) . ?
N12 C38 1.371(7) . ?
N12 C34 1.378(7) . ?
C13 H13 0.9300 . ?
C13 C12 1.361(10) . ?
F14 C88 1.372(16) . ?
C12 H12 0.9300 . ?
F15 C89 1.292(9) . ?
N15 N16 1.360(7) . ?
N15 C42 1.353(8) . ?
C5 C4 1.390(8) . ?
F16 C89 1.371(13) . ?
N16 C44 1.330(7) . ?
C1 C2 1.380(8) . ?
F17 C96 1.319(11) . ?
N17 N18 1.372(7) . ?
N17 C45 1.332(8) . ?
C2 H2 0.9300 . ?
C2 C3 1.369(9) . ?
F18 C97 1.343(13) . ?
N18 C47 1.347(8) . ?
C3 H3 0.9300 . ?
C3 C4 1.386(9) . ?
F19 C91 1.335(13) . ?
N13 N14 1.369(7) . ?
N13 C39 1.339(8) . ?
C4 H4 0.9300 . ?
F20 C91 1.331(15) . ?
N14 C41 1.350(8) . ?
C9 H9 0.9300 . ?
C9 C10 1.370(9) . ?
F33 C98 1.43(4) . ?
F37 C98 1.29(3) . ?
F21 C98 1.62(3) . ?
N19 N20 1.363(7) . ?
N19 C48 1.330(8) . ?
C10 H10 0.9300 . ?
C10 C11 1.383(9) . ?
F35 C99 1.273(13) . ?
F38 C99 1.486(14) . ?
F22 C99 1.210(17) . ?
C99 F44 1.62(3) . ?
C99 F45 1.23(2) . ?
C99 C92 1.626(15) . ?
N20 C50 1.355(8) . ?
C11 H11 0.9300 . ?
C7 H7 0.9300 . ?
C7 C6 1.372(9) . ?
C7 C8 1.381(9) . ?
C6 H6 0.9300 . ?
F25 C94 1.344(14) . ?
C38 C37 1.383(8) . ?
F26 C94 1.377(12) . ?
C37 H37 0.9300 . ?
C37 C36 1.381(8) . ?
F27 C95 1.371(11) . ?
C36 H36 0.9300 . ?
C36 C35 1.394(8) . ?
F28 C95 1.362(12) . ?
C35 H35 0.9300 . ?
C35 C34 1.377(8) . ?
F29 C96 1.330(11) . ?
F30 C96 1.345(12) . ?
C19 H19 0.9300 . ?
C19 C20 1.399(10) . ?
C19 C18 1.406(10) . ?
F31 C97 1.331(11) . ?
C20 C21 1.370(13) . ?
C20 C24 1.509(15) . ?
F32 C97 1.361(12) . ?
C21 H21 0.9300 . ?
C21 C22 1.341(13) . ?
C22 C23 1.397(10) . ?
C22 C25 1.532(13) . ?
C98 F34 1.213(16) . ?
C98 F39 1.283(15) . ?
C98 F36 1.531(15) . ?
C98 C92 1.522(14) . ?
C23 H23 0.9300 . ?
C23 C18 1.392(9) . ?
C44 H44 0.9300 . ?
C44 C43 1.384(9) . ?
C43 H43 0.9300 . ?
C43 C42 1.374(9) . ?
C42 H42 0.9300 . ?
C45 H45 0.9300 . ?
C45 C46 1.376(9) . ?
C46 H46 0.9300 . ?
C46 C47 1.382(10) . ?
F40 F42 1.75(4) . ?
C47 H47 0.9300 . ?
C39 H39 0.9300 . ?
C39 C40 1.373(10) . ?
C40 H40 0.9300 . ?
C40 C41 1.384(10) . ?
C41 H41 0.9300 . ?
C50 H50 0.9300 . ?
C50 C49 1.339(10) . ?
C49 H49 0.9300 . ?
C49 C48 1.378(10) . ?
C48 H48 0.9300 . ?
C60 H60 0.9300 . ?
C60 C61 1.365(9) . ?
C60 C59 1.413(9) . ?
C61 C62 1.379(10) . ?
C61 C65 1.500(10) . ?
C62 H62 0.9300 . ?
C62 C63 1.409(10) . ?
C63 C64 1.387(9) . ?
C63 C66 1.512(10) . ?
C64 H64 0.9300 . ?
C64 C59 1.393(9) . ?
C56 H56 0.9300 . ?
C56 C55 1.403(9) . ?
C56 C51 1.392(9) . ?
C55 C54 1.392(9) . ?
C55 C58 1.522(10) . ?
C54 H54 0.9300 . ?
C54 C53 1.379(9) . ?
C53 C52 1.402(8) . ?
C53 C57 1.492(9) . ?
C52 H52 0.9300 . ?
C52 C51 1.397(8) . ?
C24 H24A 0.9600 . ?
C24 H24B 0.9600 . ?
C24 H24C 0.9600 . ?
C25 H25A 0.9600 . ?
C25 H25B 0.9600 . ?
C25 H25C 0.9600 . ?
C65 H65A 0.9600 . ?
C65 H65B 0.9600 . ?
C65 H65C 0.9600 . ?
C66 H66A 0.9600 . ?
C66 H66B 0.9600 . ?
C66 H66C 0.9600 . ?
C58 H58A 0.9600 . ?
C58 H58B 0.9600 . ?
C58 H58C 0.9600 . ?
C57 H57A 0.9600 . ?
C57 H57B 0.9600 . ?
C57 H57C 0.9600 . ?
C151 C152 1.393(8) . ?
C151 C68 1.346(15) . ?
C151 C69 1.431(16) . ?
C152 H152 0.9300 . ?
C152 C153 1.375(8) . ?
C153 H153 0.9300 . ?
C153 C154 1.373(9) . ?
C154 H154 0.9300 . ?
C154 C67 1.383(9) . ?
C67 H67 0.9300 . ?
C67 C68 1.379(9) . ?
C68 H68 0.9300 . ?
C69 H69A 0.9600 . ?
C69 H69B 0.9600 . ?
C69 H69C 0.9600 . ?
C70 C71 1.397(9) . ?
C70 C75 1.335(18) . ?
C70 C76 1.45(2) . ?
C71 H71 0.9300 . ?
C71 C72 1.400(9) . ?
C72 H72 0.9300 . ?
C72 C73 1.409(9) . ?
C73 H73 0.9300 . ?
C73 C74 1.377(9) . ?
C74 H74 0.9300 . ?
C74 C75 1.410(9) . ?
C75 H75 0.9300 . ?
C76 H76A 0.9600 . ?
C76 H76B 0.9600 . ?
C76 H76C 0.9600 . ?
C77 C78 1.344(17) . ?
C77 C82 1.376(17) . ?
C77 C83 1.437(19) . ?
C78 H78 0.9300 . ?
C78 C79 1.40(2) . ?
C79 H79 0.9300 . ?
C79 C80 1.225(19) . ?
C80 H80 0.9300 . ?
C80 C81 1.356(19) . ?
C81 H81 0.9300 . ?
C81 C82 1.445(19) . ?
C82 H82 0.9300 . ?
C83 H83A 0.9600 . ?
C83 H83B 0.9600 . ?
C83 H83C 0.9600 . ?
C84 C85 1.517(12) . ?
C85 C86 1.564(13) . ?
C85 C89 1.505(12) . ?
C87 C88 1.516(12) . ?
C87 C94 1.532(14) . ?
C87 C95 1.554(12) . ?
C90 C91 1.518(13) . ?
C90 C96 1.564(14) . ?
C90 C97 1.570(13) . ?
C101 H101 0.9300 . ?
C101 C102 1.3900 . ?
C101 C149 1.3900 . ?
C102 H102 0.9300 . ?
C102 C103 1.3900 . ?
C103 H103 0.9300 . ?
C103 C147 1.3900 . ?
C147 H147 0.9300 . ?
C147 C148 1.3900 . ?
C148 H148 0.9300 . ?
C148 C149 1.3900 . ?
C149 H149 0.9300 . ?
C100 C104 1.3900 . ?
C100 C108 1.3900 . ?
C100 C150 1.343(19) . ?
C104 H104 0.9300 . ?
C104 C105 1.3900 . ?
C105 H105 0.9300 . ?
C105 C106 1.3900 . ?
C106 H106 0.9300 . ?
C106 C107 1.3900 . ?
C107 H107 0.9300 . ?
C107 C108 1.3900 . ?
C108 H108 0.9300 . ?
C8 H8 0.9300 . ?
C28D C27D 1.54(6) . ?
C28D C32D 1.51(5) . ?
C28D C29D 1.39(6) . ?
C27D H27D 0.9300 . ?
C27D C26D 1.39(5) . ?
C26D C31D 1.40(2) . ?
C31D H31D 0.9300 . ?
C31D C30D 1.38(4) . ?
C30D C33D 1.45(5) . ?
C30D C29D 1.39(2) . ?
C33D H33D 0.9600 . ?
C33D H33E 0.9600 . ?
C33D H33F 0.9600 . ?
C32D H32D 0.9600 . ?
C32D H32E 0.9600 . ?
C32D H32F 0.9600 . ?
C29D H29D 0.9300 . ?

loop_
_geom_torsion_atom_site_label_1
_geom_torsion_atom_site_label_2
_geom_torsion_atom_site_label_3
_geom_torsion_atom_site_label_4
_geom_torsion
_geom_torsion_site_symmetry_1
_geom_torsion_site_symmetry_2
_geom_torsion_site_symmetry_3
_geom_torsion_site_symmetry_4
_geom_torsion_publ_flag
Al1 O1 C85 C84 171.8(9) . . . . ?
Al1 O1 C85 C86 51.6(14) . . . . ?
Al1 O1 C85 C89 -65.7(14) . . . . ?
Al1 O2 C87 C88 -15.5(17) . . . . ?
Al1 O2 C87 C94 106.8(12) . . . . ?
Al1 O2 C87 C95 -137.1(11) . . . . ?
Al1 O3 C90 C91 -176.1(11) . . . . ?
Al1 O3 C90 C96 -52.8(16) . . . . ?
Al1 O3 C90 C97 62.9(16) . . . . ?
Al1 O4 C92 C93 170.6(11) . . . . ?
Al1 O4 C92 C99 -73.5(14) . . . . ?
Al1 O4 C92 C98 42.5(17) . . . . ?
F1 C84 C85 O1 -166.8(9) . . . . ?
F1 C84 C85 C86 -46.2(13) . . . . ?
F1 C84 C85 C89 67.8(13) . . . . ?
O1 Al1 O2 C87 -158.8(12) . . . . ?
O1 Al1 O3 C90 -41.7(14) . . . . ?
O1 Al1 O4 C92 -87.5(13) . . . . ?
O1 C85 C86 F2 -34.7(15) . . . . ?
O1 C85 C86 F7 -172.0(11) . . . . ?
O1 C85 C86 F8 76.3(9) . . . . ?
O1 C85 C89 F6 -36.4(11) . . . . ?
O1 C85 C89 F15 -166.9(9) . . . . ?
O1 C85 C89 F16 75.5(11) . . . . ?
N9 B2 N7 N6 -57.4(7) . . . . ?
N9 B2 N7 C14 122.3(7) . . . . ?
N9 B2 C26 C31 -32(2) . . . . ?
N9 B2 C26 C27 159.6(14) . . . . ?
N9 B2 C5 N1 67.9(6) . . . . ?
N9 B2 C5 C4 -105.4(6) . . . . ?
N9 B2 C26D C27D 158(4) . . . . ?
N9 B2 C26D C31D -30(6) . . . . ?
N9 N8 C15 C16 -1.7(7) . . . . ?
B2 N9 N8 Mo1 7.2(6) . . . . ?
B2 N9 N8 Mo1D 1.4(12) . . . . ?
B2 N9 N8 C15 176.0(5) . . . . ?
B2 N9 C17 C16 -174.1(6) . . . . ?
B2 N7 N6 Mo1 -0.9(7) . . . . ?
B2 N7 N6 Mo1D 8.9(13) . . . . ?
B2 N7 N6 C12 179.7(6) . . . . ?
B2 N7 C14 C13 -179.6(7) . . . . ?
B2 C26 C31 C30 -174.7(19) . . . . ?
B2 C26 C27 C28 175.2(14) . . . . ?
B2 C5 C4 C3 177.5(6) . . . . ?
B2 C26D C31D C30D -173(5) . . . . ?
Mo2 N12 C38 B4 1.6(7) . . . . ?
Mo2 N12 C38 C37 -178.8(4) . . . . ?
Mo2 N12 C34 B3 -0.8(7) . . . . ?
Mo2 N12 C34 C35 179.4(4) . . . . ?
Mo2 N15 N16 B3 4.1(7) . . . . ?
Mo2 N15 N16 C44 -166.6(4) . . . . ?
Mo2 N15 C42 C43 166.0(5) . . . . ?
Mo2 N17 N18 B4 -3.0(6) . . . . ?
Mo2 N17 N18 C47 166.2(4) . . . . ?
Mo2 N17 C45 C46 -164.7(5) . . . . ?
Mo2 N13 N14 B3 -8.7(7) . . . . ?
Mo2 N13 N14 C41 161.8(4) . . . . ?
Mo2 N13 C39 C40 -159.8(5) . . . . ?
Mo2 N19 N20 B4 8.5(7) . . . . ?
Mo2 N19 N20 C50 -163.6(4) . . . . ?
Mo2 N19 C48 C49 161.7(5) . . . . ?
Mo1 N8 C15 C16 165.4(4) . . . . ?
Mo1 N6 C12 C13 -179.3(5) . . . . ?
Mo1 N1 C5 B2 -10.3(6) . . . . ?
Mo1 N1 C5 C4 163.2(4) . . . . ?
Mo1 N1 C1 B1 9.0(6) . . . . ?
Mo1 N1 C1 C2 -164.6(4) . . . . ?
Mo1 N4 N5 B1 -1.3(7) . . . . ?
Mo1 N4 N5 C11 179.2(4) . . . . ?
Mo1 N4 C9 C10 -178.8(5) . . . . ?
Mo1 N2 C6 C7 -168.4(4) . . . . ?
O2 Al1 O1 C85 36.9(11) . . . . ?
O2 Al1 O3 C90 78.0(13) . . . . ?
O2 Al1 O4 C92 152.8(12) . . . . ?
O2 C87 C88 F5 -42.9(13) . . . . ?
O2 C87 C88 F13 -156.9(10) . . . . ?
O2 C87 C88 F14 76.5(11) . . . . ?
O2 C87 C94 F11 75.7(11) . . . . ?
O2 C87 C94 F25 -48.2(10) . . . . ?
O2 C87 C94 F26 -165.8(9) . . . . ?
O2 C87 C95 F12 -44.0(10) . . . . ?
O2 C87 C95 F27 -162.4(7) . . . . ?
O2 C87 C95 F28 78.0(9) . . . . ?
N8 N9 B2 N7 51.8(6) . . . . ?
N8 N9 B2 C26 168.6(9) . . . . ?
N8 N9 B2 C5 -65.4(6) . . . . ?
N8 N9 B2 C26D 164(2) . . . . ?
N8 N9 C17 C16 -0.8(7) . . . . ?
N8 Mo1D N10 N11 -136.4(19) . . . . ?
N8 C15 C16 C17 1.3(8) . . . . ?
B1 N5 C11 C10 -180.0(6) . . . . ?
B1 N3 N2 Mo1 -3.0(6) . . . . ?
B1 N3 N2 Mo1D 16.3(17) . . . . ?
B1 N3 N2 C6 -174.5(5) . . . . ?
B1 N3 C8 C7 172.5(6) . . . . ?
B1 C1 C2 C3 -174.5(5) . . . . ?
Mo2D N12 C38 B4 2.5(8) . . . . ?
Mo2D N12 C38 C37 -178.0(6) . . . . ?
Mo2D N12 C34 B3 -1.7(8) . . . . ?
Mo2D N12 C34 C35 178.5(6) . . . . ?
Mo2D N15 N16 B3 8.8(11) . . . . ?
Mo2D N15 N16 C44 -161.8(10) . . . . ?
Mo2D N15 C42 C43 162.6(8) . . . . ?
Mo2D N17 N18 B4 -9.2(13) . . . . ?
Mo2D N17 N18 C47 160.1(12) . . . . ?
Mo2D N17 C45 C46 -159.5(10) . . . . ?
Mo2D N13 N14 B3 -12.7(10) . . . . ?
Mo2D N13 N14 C41 157.8(9) . . . . ?
Mo2D N13 C39 C40 -158.2(7) . . . . ?
Mo2D N19 N20 B4 14.1(12) . . . . ?
Mo2D N19 N20 C50 -157.9(11) . . . . ?
Mo2D N19 C48 C49 157.7(9) . . . . ?
Mo1D N8 C15 C16 174.0(10) . . . . ?
Mo1D N6 C12 C13 171.7(9) . . . . ?
Mo1D N4 N5 B1 -22.3(15) . . . . ?
Mo1D N4 N5 C11 158.1(14) . . . . ?
Mo1D N4 C9 C10 -158.8(10) . . . . ?
Mo1D N2 C6 C7 172.5(12) . . . . ?
F3 C84 C85 O1 -36.7(15) . . . . ?
F3 C84 C85 C86 83.8(13) . . . . ?
F3 C84 C85 C89 -162.1(12) . . . . ?
O3 Al1 O1 C85 159.0(10) . . . . ?
O3 Al1 O2 C87 82.4(12) . . . . ?
O3 Al1 O4 C92 29.6(13) . . . . ?
O3 C90 C91 F9 -71.0(13) . . . . ?
O3 C90 C91 F19 169.0(10) . . . . ?
O3 C90 C91 F20 45.9(14) . . . . ?
O3 C90 C96 F17 41.0(11) . . . . ?
O3 C90 C96 F29 161.6(8) . . . . ?
O3 C90 C96 F30 -76.4(9) . . . . ?
O3 C90 C97 F18 42.7(11) . . . . ?
O3 C90 C97 F31 160.9(9) . . . . ?
O3 C90 C97 F32 -74.1(11) . . . . ?
N7 B2 C26 C31 86.6(19) . . . . ?
N7 B2 C26 C27 -81.8(17) . . . . ?
N7 B2 C5 N1 -47.1(8) . . . . ?
N7 B2 C5 C4 139.6(6) . . . . ?
N7 B2 C26D C27D -89(4) . . . . ?
N7 B2 C26D C31D 82(6) . . . . ?
N7 N6 C12 C13 -0.1(8) . . . . ?
N7 C14 C13 C12 -0.1(10) . . . . ?
B4 N18 C47 C46 169.1(6) . . . . ?
B4 N20 C50 C49 -172.1(6) . . . . ?
B4 C38 C37 C36 178.5(6) . . . . ?
F4 C84 C85 O1 80.3(9) . . . . ?
F4 C84 C85 C86 -159.2(8) . . . . ?
F4 C84 C85 C89 -45.2(11) . . . . ?
O4 Al1 O1 C85 -83.1(11) . . . . ?
O4 Al1 O2 C87 -38.3(12) . . . . ?
O4 Al1 O3 C90 -160.8(13) . . . . ?
N6 Mo1D N10 N11 151.7(19) . . . . ?
N6 N7 C14 C13 0.1(9) . . . . ?
B3 N16 C44 C43 -171.2(6) . . . . ?
B3 N14 C41 C40 170.9(6) . . . . ?
N1 C5 C4 C3 4.2(8) . . . . ?
N1 C1 C2 C3 -1.1(8) . . . . ?
N4 Mo1D N10 N11 64(2) . . . . ?
N4 N5 C11 C10 -0.5(8) . . . . ?
N4 C9 C10 C11 0.3(8) . . . . ?
N5 B1 N3 N2 -54.8(6) . . . . ?
N5 B1 N3 C8 135.0(6) . . . . ?
N5 B1 C1 N1 47.4(6) . . . . ?
N5 B1 C1 C2 -139.1(5) . . . . ?
N5 B1 C18 C19 84.2(7) . . . . ?
N5 B1 C18 C23 -85.4(7) . . . . ?
N5 N4 C9 C10 -0.6(7) . . . . ?
C15 C16 C17 N9 -0.3(8) . . . . ?
N3 B1 N5 N4 59.1(6) . . . . ?
N3 B1 N5 C11 -121.5(7) . . . . ?
N3 B1 C1 N1 -66.7(6) . . . . ?
N3 B1 C1 C2 106.8(6) . . . . ?
N3 B1 C18 C19 -160.0(6) . . . . ?
N3 B1 C18 C23 30.5(8) . . . . ?
N3 N2 C6 C7 1.9(7) . . . . ?
C17 N9 B2 N7 -135.5(6) . . . . ?
C17 N9 B2 C26 -18.7(12) . . . . ?
C17 N9 B2 C5 107.3(7) . . . . ?
C17 N9 B2 C26D -23(2) . . . . ?
C17 N9 N8 Mo1 -167.3(4) . . . . ?
C17 N9 N8 Mo1D -173.0(11) . . . . ?
C17 N9 N8 C15 1.5(6) . . . . ?
F23 C93 C92 O4 -170.3(12) . . . . ?
F23 C93 C92 C99 74.3(16) . . . . ?
F23 C93 C92 C98 -43.3(18) . . . . ?
F24 C93 C92 O4 77.4(12) . . . . ?
F24 C93 C92 C99 -38.1(13) . . . . ?
F24 C93 C92 C98 -155.7(10) . . . . ?
F10 C93 C92 O4 -42.8(19) . . . . ?
F10 C93 C92 C99 -158.2(15) . . . . ?
F10 C93 C92 C98 84.2(18) . . . . ?
N2 Mo1D N10 N11 -35(2) . . . . ?
N2 N3 C8 C7 1.5(6) . . . . ?
C26 B2 N7 N6 177.4(8) . . . . ?
C26 B2 N7 C14 -2.9(11) . . . . ?
C26 B2 C5 N1 -163.7(9) . . . . ?
C26 B2 C5 C4 23.0(11) . . . . ?
C26 C31 C30 C29 2(3) . . . . ?
C26 C31 C30 C33 -177(2) . . . . ?
C31 C26 C27 C28 6(3) . . . . ?
C31 C30 C29 C28 1(3) . . . . ?
C30 C29 C28 C27 -1(2) . . . . ?
C30 C29 C28 C32 175.9(17) . . . . ?
C29 C28 C27 C26 -3(2) . . . . ?
C27 C26 C31 C30 -6(3) . . . . ?
C33 C30 C29 C28 -179.3(17) . . . . ?
C32 C28 C27 C26 -179.8(17) . . . . ?
C14 N7 N6 Mo1 179.4(5) . . . . ?
C14 N7 N6 Mo1D -170.8(11) . . . . ?
C14 N7 N6 C12 0.0(7) . . . . ?
C14 C13 C12 N6 0.2(10) . . . . ?
N12 C38 C37 C36 -1.1(9) . . . . ?
N15 Mo2D N11 Mo1D -166(2) . . . . ?
N15 N16 C44 C43 -2.2(7) . . . . ?
C5 B2 N7 N6 55.2(8) . . . . ?
C5 B2 N7 C14 -125.1(7) . . . . ?
C5 B2 C26 C31 -153.0(16) . . . . ?
C5 B2 C26 C27 39(2) . . . . ?
C5 B2 C26D C27D 43(6) . . . . ?
C5 B2 C26D C31D -145(5) . . . . ?
C5 N1 C1 B1 178.2(5) . . . . ?
C5 N1 C1 C2 4.6(7) . . . . ?
N16 B3 N14 N13 66.7(6) . . . . ?
N16 B3 N14 C41 -101.5(7) . . . . ?
N16 B3 C34 N12 -56.5(7) . . . . ?
N16 B3 C34 C35 123.2(6) . . . . ?
N16 B3 C51 C56 154.1(5) . . . . ?
N16 B3 C51 C52 -35.9(8) . . . . ?
N16 N15 C42 C43 -1.1(7) . . . . ?
N16 C44 C43 C42 1.5(8) . . . . ?
C1 B1 N5 N4 -53.2(7) . . . . ?
C1 B1 N5 C11 126.2(7) . . . . ?
C1 B1 N3 N2 62.5(6) . . . . ?
C1 B1 N3 C8 -107.7(6) . . . . ?
C1 B1 C18 C19 -39.5(8) . . . . ?
C1 B1 C18 C23 150.9(6) . . . . ?
C1 N1 C5 B2 -179.5(5) . . . . ?
C1 N1 C5 C4 -6.1(7) . . . . ?
C1 C2 C3 C4 -0.8(9) . . . . ?
N17 Mo2D N11 Mo1D 101(3) . . . . ?
N17 N18 C47 C46 1.4(8) . . . . ?
N17 C45 C46 C47 0.3(9) . . . . ?
C2 C3 C4 C5 -0.7(9) . . . . ?
N18 B4 N20 N19 -66.7(6) . . . . ?
N18 B4 N20 C50 103.0(7) . . . . ?
N18 B4 C38 N12 54.4(7) . . . . ?
N18 B4 C38 C37 -125.2(6) . . . . ?
N18 B4 C59 C60 38.2(7) . . . . ?
N18 B4 C59 C64 -152.8(5) . . . . ?
N18 N17 C45 C46 0.5(7) . . . . ?
N13 Mo2D N11 Mo1D -82(3) . . . . ?
N13 N14 C41 C40 1.8(7) . . . . ?
N13 C39 C40 C41 0.4(9) . . . . ?
N14 B3 N16 N15 -63.5(6) . . . . ?
N14 B3 N16 C44 104.6(7) . . . . ?
N14 B3 C34 N12 55.6(7) . . . . ?
N14 B3 C34 C35 -124.6(6) . . . . ?
N14 B3 C51 C56 36.5(8) . . . . ?
N14 B3 C51 C52 -153.4(5) . . . . ?
N14 N13 C39 C40 0.6(8) . . . . ?
C9 N4 N5 B1 -179.8(5) . . . . ?
C9 N4 N5 C11 0.7(7) . . . . ?
C9 C10 C11 N5 0.1(9) . . . . ?
F33 C98 C92 O4 161(2) . . . . ?
F33 C98 C92 C93 36(2) . . . . ?
F33 C98 C92 C99 -82(2) . . . . ?
F37 C98 C92 O4 27(2) . . . . ?
F37 C98 C92 C93 -98(2) . . . . ?
F37 C98 C92 C99 143(2) . . . . ?
F21 C98 C92 O4 -81.0(13) . . . . ?
F21 C98 C92 C93 153.7(13) . . . . ?
F21 C98 C92 C99 35.4(13) . . . . ?
N19 Mo2D N11 Mo1D 14(3) . . . . ?
N19 N20 C50 C49 -1.4(8) . . . . ?
F35 C99 C92 O4 -168.3(10) . . . . ?
F35 C99 C92 C93 -51.2(14) . . . . ?
F35 C99 C92 C98 71.6(13) . . . . ?
F38 C99 C92 O4 83.7(10) . . . . ?
F38 C99 C92 C93 -159.2(11) . . . . ?
F38 C99 C92 C98 -36.4(12) . . . . ?
F22 C99 C92 O4 -38.1(17) . . . . ?
F22 C99 C92 C93 79.0(17) . . . . ?
F22 C99 C92 C98 -158.2(15) . . . . ?
N20 B4 N18 N17 63.5(6) . . . . ?
N20 B4 N18 C47 -103.0(7) . . . . ?
N20 B4 C38 N12 -57.6(7) . . . . ?
N20 B4 C38 C37 122.8(6) . . . . ?
N20 B4 C59 C60 154.6(5) . . . . ?
N20 B4 C59 C64 -36.3(8) . . . . ?
N20 N19 C48 C49 -0.3(8) . . . . ?
N20 C50 C49 C48 1.2(8) . . . . ?
C6 C7 C8 N3 -0.3(7) . . . . ?
C38 B4 N18 N17 -52.2(7) . . . . ?
C38 B4 N18 C47 141.3(7) . . . . ?
C38 B4 N20 N19 50.0(7) . . . . ?
C38 B4 N20 C50 -140.2(6) . . . . ?
C38 B4 C59 C60 -84.5(6) . . . . ?
C38 B4 C59 C64 84.5(7) . . . . ?
C38 N12 C34 B3 -179.9(5) . . . . ?
C38 N12 C34 C35 0.3(8) . . . . ?
C38 C37 C36 C35 1.3(10) . . . . ?
C37 C36 C35 C34 -0.7(10) . . . . ?
C36 C35 C34 B3 -179.9(6) . . . . ?
C36 C35 C34 N12 -0.1(9) . . . . ?
C34 B3 N16 N15 53.0(6) . . . . ?
C34 B3 N16 C44 -138.9(6) . . . . ?
C34 B3 N14 N13 -48.5(7) . . . . ?
C34 B3 N14 C41 143.3(6) . . . . ?
C34 B3 C51 C56 -85.4(7) . . . . ?
C34 B3 C51 C52 84.6(7) . . . . ?
C34 N12 C38 B4 -179.3(5) . . . . ?
C34 N12 C38 C37 0.3(8) . . . . ?
C19 C20 C21 C22 -0.9(15) . . . . ?
C20 C19 C18 B1 -173.4(7) . . . . ?
C20 C19 C18 C23 -3.1(11) . . . . ?
C20 C21 C22 C23 1.5(14) . . . . ?
C20 C21 C22 C25 177.4(9) . . . . ?
C21 C22 C23 C18 -3.0(11) . . . . ?
C22 C23 C18 B1 173.6(6) . . . . ?
C22 C23 C18 C19 3.7(10) . . . . ?
C44 C43 C42 N15 -0.2(8) . . . . ?
F34 C98 C92 O4 -24(2) . . . . ?
F34 C98 C92 C93 -149.6(17) . . . . ?
F34 C98 C92 C99 92.0(17) . . . . ?
F39 C98 C92 O4 -166.9(13) . . . . ?
F39 C98 C92 C93 67.8(18) . . . . ?
F39 C98 C92 C99 -50.6(17) . . . . ?
F36 C98 C92 O4 84.2(11) . . . . ?
F36 C98 C92 C93 -41.1(14) . . . . ?
F36 C98 C92 C99 -159.5(10) . . . . ?
C42 N15 N16 B3 172.7(5) . . . . ?
C42 N15 N16 C44 2.1(7) . . . . ?
C45 N17 N18 B4 -170.5(5) . . . . ?
C45 N17 N18 C47 -1.2(7) . . . . ?
C45 C46 C47 N18 -1.1(9) . . . . ?
F40 C93 C92 O4 -90.5(15) . . . . ?
F40 C93 C92 C99 154.1(15) . . . . ?
F40 C93 C92 C98 36.5(18) . . . . ?
F42 C93 C92 O4 -9(3) . . . . ?
F42 C93 C92 C99 -125(2) . . . . ?
F42 C93 C92 C98 117(2) . . . . ?
F41 C93 F40 F42 -135.4(19) . . . . ?
F41 C93 F42 F40 105(3) . . . . ?
F41 C93 C92 O4 162.4(12) . . . . ?
F41 C93 C92 C99 46.9(16) . . . . ?
F41 C93 C92 C98 -70.7(16) . . . . ?
C39 N13 N14 B3 -171.9(5) . . . . ?
C39 N13 N14 C41 -1.5(7) . . . . ?
C39 C40 C41 N14 -1.3(8) . . . . ?
F44 C99 C92 O4 -84.5(11) . . . . ?
F44 C99 C92 C93 32.6(13) . . . . ?
F44 C99 C92 C98 155.4(11) . . . . ?
F45 C99 C92 O4 6.9(19) . . . . ?
F45 C99 C92 C93 124.0(18) . . . . ?
F45 C99 C92 C98 -113.2(18) . . . . ?
C50 C49 C48 N19 -0.6(9) . . . . ?
C48 N19 N20 B4 173.1(5) . . . . ?
C48 N19 N20 C50 1.1(7) . . . . ?
C60 C61 C62 C63 -1.8(9) . . . . ?
C61 C60 C59 B4 172.9(5) . . . . ?
C61 C60 C59 C64 3.3(8) . . . . ?
C61 C62 C63 C64 2.8(9) . . . . ?
C61 C62 C63 C66 -177.1(7) . . . . ?
C62 C63 C64 C59 -0.7(9) . . . . ?
C63 C64 C59 B4 -171.7(6) . . . . ?
C63 C64 C59 C60 -2.2(9) . . . . ?
C56 C55 C54 C53 -1.6(10) . . . . ?
C55 C56 C51 B3 172.6(6) . . . . ?
C55 C56 C51 C52 2.0(9) . . . . ?
C55 C54 C53 C52 1.6(9) . . . . ?
C55 C54 C53 C57 -177.7(6) . . . . ?
C54 C53 C52 C51 0.2(9) . . . . ?
C53 C52 C51 B3 -172.3(6) . . . . ?
C53 C52 C51 C56 -2.0(9) . . . . ?
C24 C20 C21 C22 179.3(11) . . . . ?
C25 C22 C23 C18 -179.2(7) . . . . ?
C65 C61 C62 C63 178.5(6) . . . . ?
C66 C63 C64 C59 179.1(7) . . . . ?
C58 C55 C54 C53 177.6(7) . . . . ?
C57 C53 C52 C51 179.6(6) . . . . ?
C151 C152 C153 C154 4.0(16) . . . . ?
C152 C151 C68 C67 1.5(15) . . . . ?
C152 C153 C154 C67 -1.7(16) . . . . ?
C153 C154 C67 C68 -0.8(16) . . . . ?
C154 C67 C68 C151 0.9(17) . . . . ?
C68 C151 C152 C153 -3.8(14) . . . . ?
C69 C151 C152 C153 177.7(10) . . . . ?
C69 C151 C68 C67 -180.0(10) . . . . ?
C70 C71 C72 C73 1(3) . . . . ?
C71 C70 C75 C74 2(2) . . . . ?
C71 C72 C73 C74 1(3) . . . . ?
C72 C73 C74 C75 -1(3) . . . . ?
C73 C74 C75 C70 0(3) . . . . ?
C75 C70 C71 C72 -2(2) . . . . ?
C76 C70 C71 C72 179.6(15) . . . . ?
C76 C70 C75 C74 179.9(16) . . . . ?
C77 C78 C79 C80 4(3) . . . . ?
C78 C77 C82 C81 1(2) . . . . ?
C78 C79 C80 C81 -2(3) . . . . ?
C79 C80 C81 C82 0(2) . . . . ?
C80 C81 C82 C77 1(2) . . . . ?
C82 C77 C78 C79 -3(2) . . . . ?
C83 C77 C78 C79 -178.8(16) . . . . ?
C83 C77 C82 C81 176.4(13) . . . . ?
C84 C85 C86 F2 -154.5(11) . . . . ?
C84 C85 C86 F7 68.2(15) . . . . ?
C84 C85 C86 F8 -43.5(9) . . . . ?
C84 C85 C89 F6 85.9(10) . . . . ?
C84 C85 C89 F15 -44.6(15) . . . . ?
C84 C85 C89 F16 -162.2(9) . . . . ?
C86 C85 C89 F6 -156.9(8) . . . . ?
C86 C85 C89 F15 72.6(12) . . . . ?
C86 C85 C89 F16 -45.0(9) . . . . ?
C88 C87 C94 F11 -160.1(9) . . . . ?
C88 C87 C94 F25 76.0(10) . . . . ?
C88 C87 C94 F26 -41.6(14) . . . . ?
C88 C87 C95 F12 -167.3(9) . . . . ?
C88 C87 C95 F27 74.3(11) . . . . ?
C88 C87 C95 F28 -45.3(11) . . . . ?
C89 C85 C86 F2 88.5(12) . . . . ?
C89 C85 C86 F7 -48.8(14) . . . . ?
C89 C85 C86 F8 -160.5(7) . . . . ?
C91 C90 C96 F17 165.5(9) . . . . ?
C91 C90 C96 F29 -73.9(12) . . . . ?
C91 C90 C96 F30 48.1(11) . . . . ?
C91 C90 C97 F18 -80.5(11) . . . . ?
C91 C90 C97 F31 37.7(14) . . . . ?
C91 C90 C97 F32 162.7(9) . . . . ?
C94 C87 C88 F5 -164.7(10) . . . . ?
C94 C87 C88 F13 81.3(15) . . . . ?
C94 C87 C88 F14 -45.2(11) . . . . ?
C94 C87 C95 F12 72.9(10) . . . . ?
C94 C87 C95 F27 -45.4(10) . . . . ?
C94 C87 C95 F28 -165.1(8) . . . . ?
C95 C87 C88 F5 76.9(11) . . . . ?
C95 C87 C88 F13 -37.1(15) . . . . ?
C95 C87 C88 F14 -163.6(8) . . . . ?
C95 C87 C94 F11 -40.1(11) . . . . ?
C95 C87 C94 F25 -164.0(8) . . . . ?
C95 C87 C94 F26 78.4(12) . . . . ?
C96 C90 C91 F9 165.6(9) . . . . ?
C96 C90 C91 F19 45.6(15) . . . . ?
C96 C90 C91 F20 -77.5(12) . . . . ?
C96 C90 C97 F18 161.5(8) . . . . ?
C96 C90 C97 F31 -80.4(11) . . . . ?
C96 C90 C97 F32 44.6(10) . . . . ?
C97 C90 C91 F9 50.7(13) . . . . ?
C97 C90 C91 F19 -69.3(14) . . . . ?
C97 C90 C91 F20 167.6(10) . . . . ?
C97 C90 C96 F17 -77.5(9) . . . . ?
C97 C90 C96 F29 43.1(11) . . . . ?
C97 C90 C96 F30 165.1(8) . . . . ?
C101 C102 C103 C147 0.0 . . . . ?
C102 C101 C149 C148 0.0 . . . . ?
C102 C103 C147 C148 0.0 . . . . ?
C103 C147 C148 C149 0.0 . . . . ?
C147 C148 C149 C101 0.0 . . . . ?
C149 C101 C102 C103 0.0 . . . . ?
C100 C104 C105 C106 0.0 . . . . ?
C104 C100 C108 C107 0.0 . . . . ?
C104 C105 C106 C107 0.0 . . . . ?
C105 C106 C107 C108 0.0 . . . . ?
C106 C107 C108 C100 0.0 . . . . ?
C108 C100 C104 C105 0.0 . . . . ?
C18 B1 N5 N4 179.3(5) . . . . ?
C18 B1 N5 C11 -1.2(8) . . . . ?
C18 B1 N3 N2 -169.7(5) . . . . ?
C18 B1 N3 C8 20.1(9) . . . . ?
C18 B1 C1 N1 168.0(5) . . . . ?
C18 B1 C1 C2 -18.5(7) . . . . ?
C18 C19 C20 C21 1.7(13) . . . . ?
C18 C19 C20 C24 -178.5(10) . . . . ?
C59 B4 N18 N17 -174.1(5) . . . . ?
C59 B4 N18 C47 19.4(9) . . . . ?
C59 B4 N20 N19 170.8(5) . . . . ?
C59 B4 N20 C50 -19.4(9) . . . . ?
C59 B4 C38 N12 178.9(5) . . . . ?
C59 B4 C38 C37 -0.6(8) . . . . ?
C59 C60 C61 C62 -1.4(9) . . . . ?
C59 C60 C61 C65 178.3(6) . . . . ?
C51 B3 N16 N15 173.7(5) . . . . ?
C51 B3 N16 C44 -18.2(9) . . . . ?
C51 B3 N14 N13 -169.5(5) . . . . ?
C51 B3 N14 C41 22.3(9) . . . . ?
C51 B3 C34 N12 179.2(5) . . . . ?
C51 B3 C34 C35 -1.0(8) . . . . ?
C51 C56 C55 C54 -0.2(9) . . . . ?
C51 C56 C55 C58 -179.5(6) . . . . ?
C8 N3 N2 Mo1 169.4(4) . . . . ?
C8 N3 N2 Mo1D -171.3(16) . . . . ?
C8 N3 N2 C6 -2.1(6) . . . . ?
C8 C7 C6 N2 -1.0(7) . . . . ?
C150 C100 C104 C105 176(3) . . . . ?
C150 C100 C108 C107 -176(3) . . . . ?
C92 C93 F40 F42 123.7(15) . . . . ?
C92 C93 F42 F40 -87(2) . . . . ?
C28D C27D C26D B2 173(3) . . . . ?
C28D C27D C26D C31D -1(7) . . . . ?
C27D C28D C29D C30D -7(6) . . . . ?
C27D C26D C31D C30D 0(7) . . . . ?
C26D B2 N7 N6 -165.0(17) . . . . ?
C26D B2 N7 C14 14.7(19) . . . . ?
C26D B2 C5 N1 -178(3) . . . . ?
C26D B2 C5 C4 9(3) . . . . ?
C26D C31D C30D C33D 178(5) . . . . ?
C26D C31D C30D C29D -2(6) . . . . ?
C31D C30D C29D C28D 6(6) . . . . ?
C33D C30D C29D C28D -174(4) . . . . ?
C32D C28D C27D C26D 178(5) . . . . ?
C32D C28D C29D C30D 180(4) . . . . ?
C29D C28D C27D C26D 4(6) . . . . ?
